data_4035696
loop_
_publ_author_name
'Octa-Smolin, Frescilia'
'van der Vight, Felix'
'Yadav, Rohan'
'Bhangu, Jasmine'
'Soloviova, Kateryna'
'W\"olper, Christoph'
'Daniliuc, Constantin G.'
'Strassert, Cristian A.'
'Somnitz, Holger'
'Jansen, Georg'
'Niemeyer, Jochen'

_publ_section_title
;
 Synthesis of Furan-Annelated BINOL Derivatives: Acid-Catalyzed
 Cyclization Induces Partial Racemization.
;
_journal_issue 23
_journal_name_full 'The Journal of organic chemistry'
_journal_page_first 14568
_journal_page_last 14587
_journal_paper_doi 10.1021/acs.joc.8b02353
_journal_volume 83
_journal_year 2018
_chemical_absolute_configuration ad
_chemical_formula_sum 'C84 H69 O15 P3'
_chemical_formula_weight 1411.30
_space_group_crystal_system triclinic
_space_group_IT_number 1
_space_group_name_Hall 'P 1'
_space_group_name_H-M_alt 'P 1'
_atom_sites_solution_hydrogens geom
_cell_angle_alpha 115.368(2)
_cell_angle_beta 105.172(2)
_cell_angle_gamma 95.372(2)
_cell_formula_units_Z 2
_cell_length_a 16.2255(5)
_cell_length_b 16.4626(5)
_cell_length_c 17.2473(5)
_cell_measurement_reflns_used 9801
_cell_measurement_temperature 100.(2)
_cell_measurement_theta_max 66.9006
_cell_measurement_theta_min 2.9038
_cell_volume 3904.2(2)
_computing_cell_refinement 'SAINT V8.37A (Bruker AXS Inc., 2015)'
_computing_data_collection
;

APEX3 v2016.1-0 (Bruker AXS Inc., 2016)
;
_computing_data_reduction 'SAINT V8.37A (Bruker AXS Inc., 2015)'
_computing_molecular_graphics 'XP (Sheldrick, 2014)'
_computing_publication_material 'SHELXL-2014/7 (Sheldrick, 2014)'
_computing_structure_refinement 'SHELXL-2014/7 (Sheldrick, 2014)'
_computing_structure_solution 'SHELXL-2014/7 (Sheldrick, 2014)'
_diffrn_ambient_temperature 100.(2)
_diffrn_detector_area_resol_mean 10.4167
_diffrn_measured_fraction_theta_full 0.973
_diffrn_measured_fraction_theta_max 0.973
_diffrn_measurement_device_type 'Bruker D8 Venture PHOTON 100 CMOS'
_diffrn_measurement_method 'omega and phi scans'
_diffrn_radiation_monochromator 'MX mirror'
_diffrn_radiation_type 'Cu K\a'
_diffrn_radiation_wavelength 1.54178
_diffrn_reflns_av_R_equivalents 0.0771
_diffrn_reflns_av_unetI/netI 0.1085
_diffrn_reflns_limit_h_max 19
_diffrn_reflns_limit_h_min -19
_diffrn_reflns_limit_k_max 19
_diffrn_reflns_limit_k_min -19
_diffrn_reflns_limit_l_max 20
_diffrn_reflns_limit_l_min -20
_diffrn_reflns_number 51338
_diffrn_reflns_theta_full 67.14
_diffrn_reflns_theta_max 67.14
_diffrn_reflns_theta_min 2.90
_diffrn_source 'Cu ImS'
_diffrn_source_type 'micro focus tube'
_exptl_absorpt_coefficient_mu 1.219
_exptl_absorpt_correction_T_max 0.92
_exptl_absorpt_correction_T_min 0.76
_exptl_absorpt_correction_type multi-scan
_exptl_absorpt_process_details
;
Bruker AXS (2014). SADABS, Version 2014/5, Bruker AXS Inc., Madison, Wisconsin,
USA.
;
_exptl_crystal_colour colourless
_exptl_crystal_density_diffrn 1.200
_exptl_crystal_density_method 'not measured'
_exptl_crystal_description prism
_exptl_crystal_F_000 1476
_exptl_crystal_size_max 0.172
_exptl_crystal_size_mid 0.158
_exptl_crystal_size_min 0.071
_refine_diff_density_max 0.878
_refine_diff_density_min -0.610
_refine_ls_abs_structure_details
;

Flack x determined using 5079 quotients [(I+)-(I-)]/[(I+)+(I-)]
(Parsons, Flack and Wagner, Acta Cryst. B69 (2013) 249-259).
;
_refine_ls_abs_structure_Flack 0.01(3)
_refine_ls_extinction_method none
_refine_ls_goodness_of_fit_ref 1.075
_refine_ls_hydrogen_treatment constr
_refine_ls_matrix_type full
_refine_ls_number_parameters 1993
_refine_ls_number_reflns 24296
_refine_ls_number_restraints 1255
_refine_ls_restrained_S_all 1.070
_refine_ls_R_factor_all 0.1363
_refine_ls_R_factor_gt 0.1032
_refine_ls_shift/su_max 0.001
_refine_ls_shift/su_mean 0.000
_refine_ls_structure_factor_coef Fsqd
_refine_ls_weighting_details 'w=1/[\s^2^(Fo^2^)+(0.0653P)^2^+17.3999P] where P=(Fo^2^+2Fc^2^)/3'
_refine_ls_weighting_scheme calc
_refine_ls_wR_factor_gt 0.2197
_refine_ls_wR_factor_ref 0.2423
_reflns_number_gt 17822
_reflns_number_total 24296
_reflns_threshold_expression 'I > 2\s(I)'
_cod_data_source_file jo8b02353_si_003.cif
_cod_data_source_block dan8947
_cod_database_code 4035696

loop_
_space_group_symop_operation_xyz
'x, y, z'

loop_
_atom_site_type_symbol
_atom_site_label
_atom_site_fract_x
_atom_site_fract_y
_atom_site_fract_z
_atom_site_U_iso_or_equiv
_atom_site_adp_type
_atom_site_calc_flag
_atom_site_refinement_flags_adp
_atom_site_refinement_flags_occupancy
_atom_site_refinement_flags_posn
_atom_site_occupancy
_atom_site_disorder_assembly
_atom_site_disorder_group
P P1A 0.7630(2) 0.0963(2) 0.1819(2) 0.0257(7) Uani d . . . 1.0 . .
O O1A 0.6568(5) 0.2352(5) 0.3481(5) 0.0237(18) Uani d . . . 1.0 . .
O O3A 0.7200(6) 0.1527(7) 0.1484(7) 0.041(2) Uani d . . . 1.0 . .
O O2A 0.7052(5) 0.0455(6) 0.2173(5) 0.0258(18) Uani d . . . 1.0 . .
C C1A 0.5683(7) 0.0392(7) 0.2398(7) 0.016(2) Uani d U . . 1.0 . .
C C2A 0.6108(7) 0.0205(7) 0.1809(8) 0.021(2) Uani d U . . 1.0 . .
C C3A 0.5708(8) -0.0229(8) 0.0870(8) 0.026(3) Uani d U . . 1.0 . .
H H3A 0.6052 -0.0357 0.0482 0.031 Uiso calc U . R 1.0 . .
C C4A 0.4813(8) -0.0467(8) 0.0514(8) 0.028(3) Uani d U . . 1.0 . .
H H4A 0.4533 -0.0764 -0.0128 0.034 Uiso calc U . R 1.0 . .
C C5A 0.4306(8) -0.0280(8) 0.1082(8) 0.026(3) Uani d U . . 1.0 . .
C C6A 0.3384(8) -0.0476(8) 0.0744(9) 0.032(3) Uani d U . . 1.0 . .
H H6A 0.3096 -0.0744 0.0105 0.038 Uiso calc U . R 1.0 . .
C C7A 0.2898(9) -0.0296(9) 0.1289(9) 0.036(3) Uani d U . . 1.0 . .
H H7A 0.2275 -0.0451 0.1031 0.043 Uiso calc U . R 1.0 . .
C C8A 0.3301(9) 0.0120(10) 0.2244(10) 0.042(3) Uani d U . . 1.0 . .
H H8A 0.2952 0.0244 0.2628 0.051 Uiso calc U . R 1.0 . .
C C9A 0.4208(8) 0.0346(8) 0.2614(8) 0.029(3) Uani d U . . 1.0 . .
H H9A 0.4478 0.0631 0.3257 0.035 Uiso calc U . R 1.0 . .
C C10A 0.4746(7) 0.0159(7) 0.2050(7) 0.019(2) Uani d U . . 1.0 . .
C C11A 0.6133(7) 0.0865(8) 0.3397(8) 0.019(2) Uani d U . . 1.0 . .
C C12A 0.6516(7) 0.1776(8) 0.3871(8) 0.021(2) Uani d U . . 1.0 . .
C C13A 0.6912(8) 0.2295(9) 0.4820(8) 0.033(3) Uani d U . . 1.0 . .
C C14A 0.6979(9) 0.1827(10) 0.5331(9) 0.039(3) Uani d U . . 1.0 . .
H H14A 0.7271 0.2148 0.5972 0.047 Uiso calc U . R 1.0 . .
C C15A 0.6608(9) 0.0871(9) 0.4886(9) 0.033(3) Uani d U . . 1.0 . .
C C16A 0.6667(10) 0.0375(10) 0.5392(10) 0.043(3) Uani d U . . 1.0 . .
H H16A 0.6929 0.0697 0.6036 0.051 Uiso calc U . R 1.0 . .
C C17A 0.6342(9) -0.0582(9) 0.4951(9) 0.040(3) Uani d U . . 1.0 . .
H H17A 0.6418 -0.0915 0.5288 0.048 Uiso calc U . R 1.0 . .
C C18A 0.5907(8) -0.1046(9) 0.4017(9) 0.033(3) Uani d U . . 1.0 . .
H H18A 0.565 -0.1691 0.3722 0.039 Uiso calc U . R 1.0 . .
C C19A 0.5846(8) -0.0576(8) 0.3514(9) 0.031(3) Uani d U . . 1.0 . .
H H19A 0.5558 -0.0908 0.2874 0.037 Uiso calc U . R 1.0 . .
C C20A 0.6196(8) 0.0371(8) 0.3922(8) 0.026(3) Uani d U . . 1.0 . .
C C21A 0.7222(9) 0.3245(9) 0.5010(9) 0.036(3) Uani d U . . 1.0 . .
H H21A 0.751 0.3763 0.5594 0.043 Uiso calc U . R 1.0 . .
C C22A 0.7024(8) 0.3251(8) 0.4201(9) 0.029(3) Uani d U . . 1.0 . .
O O4A 0.7836(7) 0.0177(7) 0.1033(7) 0.050(3) Uani d . . . 1.0 . .
C C25A 0.8302(10) -0.0470(11) 0.1142(11) 0.055(4) Uani d U . . 1.0 . .
H H25A 0.8076 -0.0715 0.1499 0.066 Uiso calc U . R 1.0 . .
H H25B 0.8932 -0.0161 0.1482 0.066 Uiso calc U . R 1.0 . .
C C26A 0.8204(11) -0.1250(13) 0.0233(13) 0.080(6) Uani d U . . 1.0 . .
H H26A 0.7633 -0.1683 -0.0009 0.12 Uiso calc U . R 1.0 . .
H H26B 0.8674 -0.1572 0.0299 0.12 Uiso calc U . R 1.0 . .
H H26C 0.824 -0.1005 -0.0188 0.12 Uiso calc U . R 1.0 . .
O O5A 0.8515(6) 0.1386(7) 0.2603(7) 0.046(3) Uani d . . D 1.0 . .
C C27A 0.8621(17) 0.2233(19) 0.340(2) 0.034(7) Uani d U P D 0.55(7) A 1
H H27X 0.8247 0.2122 0.3733 0.04 Uiso calc U P R 0.55(7) A 1
H H27Y 0.8424 0.2696 0.3219 0.04 Uiso calc U P R 0.55(7) A 1
C C28A 0.953(2) 0.260(4) 0.400(3) 0.084(15) Uani d U P D 0.55(7) A 1
H H28D 0.9811 0.2085 0.3942 0.126 Uiso calc U P R 0.55(7) A 1
H H28E 0.9546 0.2951 0.4631 0.126 Uiso calc U P R 0.55(7) A 1
H H28F 0.9836 0.3003 0.3832 0.126 Uiso calc U P R 0.55(7) A 1
C C27G 0.862(2) 0.199(3) 0.3543(16) 0.035(8) Uani d U P D 0.45(7) A 2
H H27A 0.852 0.2597 0.3602 0.042 Uiso calc U P R 0.45(7) A 2
H H27B 0.8176 0.1725 0.3716 0.042 Uiso calc U P R 0.45(7) A 2
C C28G 0.948(3) 0.214(4) 0.416(3) 0.084(18) Uani d U P D 0.45(7) A 2
H H28A 0.9474 0.1671 0.4363 0.125 Uiso calc U P R 0.45(7) A 2
H H28B 0.9627 0.2758 0.469 0.125 Uiso calc U P R 0.45(7) A 2
H H28C 0.9912 0.2107 0.3855 0.125 Uiso calc U P R 0.45(7) A 2
C C23A 0.7194(7) 0.3928(8) 0.3909(8) 0.022(2) Uani d U . . 1.0 . .
C C24A 0.7174(8) 0.3665(8) 0.3028(8) 0.026(3) Uani d U . . 1.0 . .
H H24A 0.6997 0.3028 0.2591 0.031 Uiso calc U . R 1.0 . .
C C23B 0.7416(7) 0.4335(8) 0.2777(8) 0.023(2) Uani d U . . 1.0 . .
C C24B 0.7705(7) 0.5270(8) 0.3417(8) 0.023(2) Uani d U . . 1.0 . .
H H24B 0.7881 0.5722 0.3251 0.028 Uiso calc U . R 1.0 . .
C C23C 0.7730(8) 0.5530(8) 0.4321(8) 0.028(3) Uani d U . . 1.0 . .
C C24C 0.7486(7) 0.4861(8) 0.4560(8) 0.024(2) Uani d U . . 1.0 . .
H H24C 0.7518 0.5039 0.5171 0.028 Uiso calc U . R 1.0 . .
P P1B 0.6740(3) 0.6692(3) 0.2080(3) 0.0510(10) Uani d . . . 1.0 . .
O O1B 0.7679(5) 0.4715(5) 0.1634(5) 0.0239(18) Uani d . . . 1.0 . .
O O2B 0.7062(7) 0.6239(7) 0.1232(8) 0.068(3) Uani d . . . 1.0 . .
C C1B 0.8239(8) 0.5733(7) 0.0775(8) 0.027(3) Uani d U . . 1.0 . .
C C2B 0.7918(10) 0.6446(10) 0.1250(12) 0.058(4) Uani d U . . 1.0 . .
C C3B 0.8422(11) 0.7356(12) 0.1783(13) 0.069(5) Uani d U . . 1.0 . .
H H3B 0.8161 0.7841 0.2079 0.083 Uiso calc U . R 1.0 . .
C C4B 0.9274(11) 0.7541(11) 0.1874(11) 0.061(4) Uani d U . . 1.0 . .
H H4B 0.9611 0.8162 0.2219 0.073 Uiso calc U . R 1.0 . .
C C5B 0.9674(8) 0.6826(8) 0.1467(9) 0.035(3) Uani d U . . 1.0 . .
C C6B 1.0592(9) 0.6997(9) 0.1645(9) 0.040(3) Uani d U . . 1.0 . .
H H6B 1.0946 0.7603 0.2056 0.048 Uiso calc U . R 1.0 . .
C C7B 1.0975(10) 0.6309(9) 0.1238(11) 0.050(4) Uani d U . . 1.0 . .
H H7B 1.1596 0.643 0.1389 0.06 Uiso calc U . R 1.0 . .
C C8B 1.0433(9) 0.5376(10) 0.0565(11) 0.053(4) Uani d U . . 1.0 . .
H H8B 1.0684 0.4905 0.0227 0.063 Uiso calc U . R 1.0 . .
C C9B 0.9551(8) 0.5214(8) 0.0444(9) 0.034(3) Uani d U . . 1.0 . .
H H9B 0.92 0.4604 0.0044 0.041 Uiso calc U . R 1.0 . .
C C10B 0.9134(8) 0.5920(7) 0.0890(8) 0.025(2) Uani d U . . 1.0 . .
C C11B 0.7663(7) 0.4753(7) 0.0247(8) 0.022(2) Uani d U . . 1.0 . .
C C12B 0.7459(7) 0.4330(7) 0.0727(8) 0.021(2) Uani d U . . 1.0 . .
C C13B 0.6990(7) 0.3388(7) 0.0302(8) 0.020(2) Uani d U . . 1.0 . .
C C14B 0.6680(8) 0.2906(8) -0.0615(8) 0.025(3) Uani d U . . 1.0 . .
H H14B 0.6376 0.2276 -0.0899 0.03 Uiso calc U . R 1.0 . .
C C15B 0.6792(8) 0.3309(8) -0.1165(9) 0.028(3) Uani d U . . 1.0 . .
C C16B 0.6408(8) 0.2856(8) -0.2132(8) 0.029(3) Uani d U . . 1.0 . .
H H16B 0.608 0.2232 -0.2438 0.035 Uiso calc U . R 1.0 . .
C C17B 0.6500(9) 0.3295(10) -0.2629(10) 0.041(3) Uani d U . . 1.0 . .
H H17B 0.6236 0.2979 -0.3273 0.049 Uiso calc U . R 1.0 . .
C C18B 0.6994(10) 0.4228(10) -0.2178(10) 0.043(4) Uani d U . . 1.0 . .
H H18B 0.7051 0.4536 -0.2524 0.051 Uiso calc U . R 1.0 . .
C C19B 0.7373(8) 0.4670(8) -0.1283(8) 0.029(3) Uani d U . . 1.0 . .
H H19B 0.7718 0.5283 -0.1006 0.035 Uiso calc U . R 1.0 . .
C C20B 0.7289(8) 0.4272(8) -0.0722(8) 0.025(3) Uani d U . . 1.0 . .
C C21B 0.6929(7) 0.3231(8) 0.1046(8) 0.021(2) Uani d U . . 1.0 . .
H H21B 0.6655 0.2668 0.1 0.025 Uiso calc U . R 1.0 . .
C C22B 0.7333(7) 0.4028(8) 0.1822(8) 0.021(2) Uani d U . . 1.0 . .
O O3B 0.7415(10) 0.7191(11) 0.2977(9) 0.100(5) Uani d U . . 1.0 . .
O O4B 0.6072(8) 0.5853(9) 0.1906(9) 0.081(4) Uani d . . . 1.0 . .
C C25B 0.5603(14) 0.5966(14) 0.2531(14) 0.082(6) Uani d U . . 1.0 . .
H H25X 0.5092 0.622 0.2376 0.099 Uiso calc U . R 1.0 . .
H H25Y 0.5992 0.641 0.3157 0.099 Uiso calc U . R 1.0 . .
C C26B 0.5292(12) 0.5046(12) 0.2486(13) 0.071(5) Uani d U . . 1.0 . .
H H26X 0.4973 0.5132 0.2915 0.107 Uiso calc U . R 1.0 . .
H H26Y 0.4902 0.461 0.1867 0.107 Uiso calc U . R 1.0 . .
H H26Z 0.58 0.4799 0.2646 0.107 Uiso calc U . R 1.0 . .
O O5B 0.6231(9) 0.7372(9) 0.1882(11) 0.087(4) Uani d . . . 1.0 . .
C C27B 0.5719(18) 0.719(2) 0.1082(19) 0.115(9) Uani d U . . 1.0 . .
H H27R 0.5503 0.7746 0.1126 0.138 Uiso calc U . R 1.0 . .
H H27S 0.5203 0.6689 0.0886 0.138 Uiso calc U . R 1.0 . .
C C28B 0.6118(8) 0.6927(9) 0.0427(9) 0.040(3) Uani d U . . 1.0 . .
H H280 0.5695 0.6801 -0.0157 0.06 Uiso calc U . R 1.0 . .
H H281 0.6621 0.7426 0.0606 0.06 Uiso calc U . R 1.0 . .
H H282 0.6321 0.6368 0.0366 0.06 Uiso calc U . R 1.0 . .
C C23D 0.2360(8) 0.4662(8) 0.5657(9) 0.032(3) Uani d U . . 1.0 . .
C C24D 0.2548(9) 0.5332(9) 0.5380(9) 0.037(3) Uani d U . . 1.0 . .
H H24D 0.2475 0.515 0.4759 0.044 Uiso calc U . R 1.0 . .
C C23E 0.2842(8) 0.6268(8) 0.6032(8) 0.030(3) Uani d U . . 1.0 . .
C C24E 0.2984(8) 0.6526(8) 0.6939(8) 0.027(3) Uani d U . . 1.0 . .
H H24E 0.3197 0.7161 0.7377 0.032 Uiso calc U . R 1.0 . .
C C23F 0.2823(8) 0.5874(8) 0.7221(8) 0.027(3) Uani d U . . 1.0 . .
C C24F 0.2511(8) 0.4947(8) 0.6566(8) 0.030(3) Uani d U . . 1.0 . .
H H24F 0.24 0.4496 0.6754 0.036 Uiso calc U . R 1.0 . .
O O1C 0.8265(5) 0.6712(5) 0.5896(5) 0.0212(17) Uani d . . . 1.0 . .
P P1C 0.64632(19) 0.6494(2) 0.6705(2) 0.0278(7) Uani d . . . 1.0 . .
O O2C 0.7322(5) 0.7300(5) 0.7318(6) 0.0266(19) Uani d . . . 1.0 . .
O O3C 0.6568(6) 0.5566(6) 0.6468(6) 0.039(2) Uani d . . . 1.0 . .
C C1C 0.8871(7) 0.7644(7) 0.7883(8) 0.020(2) Uani d U . . 1.0 . .
C C2C 0.8096(7) 0.7218(8) 0.7871(8) 0.023(3) Uani d U . . 1.0 . .
C C3C 0.8049(8) 0.6756(8) 0.8365(8) 0.027(3) Uani d U . . 1.0 . .
H H3C 0.7495 0.6478 0.8338 0.032 Uiso calc U . R 1.0 . .
C C4C 0.8812(8) 0.6700(9) 0.8899(9) 0.034(3) Uani d U . . 1.0 . .
H H4C 0.8786 0.6389 0.925 0.04 Uiso calc U . R 1.0 . .
C C5C 0.9623(8) 0.7097(8) 0.8927(8) 0.025(3) Uani d U . . 1.0 . .
C C6C 1.0427(8) 0.7035(8) 0.9452(8) 0.030(3) Uani d U . . 1.0 . .
H H6C 1.0411 0.673 0.9809 0.036 Uiso calc U . R 1.0 . .
C C7C 1.1219(8) 0.7401(8) 0.9460(8) 0.030(3) Uani d U . . 1.0 . .
H H7C 1.1746 0.7357 0.9826 0.036 Uiso calc U . R 1.0 . .
C C8C 1.1259(8) 0.7835(8) 0.8939(9) 0.031(3) Uani d U . . 1.0 . .
H H8C 1.1814 0.8075 0.8938 0.037 Uiso calc U . R 1.0 . .
C C9C 1.0499(7) 0.7928(8) 0.8414(8) 0.023(3) Uani d U . . 1.0 . .
H H9C 1.053 0.8229 0.8056 0.028 Uiso calc U . R 1.0 . .
C C10C 0.9673(7) 0.7565(7) 0.8423(8) 0.020(2) Uani d U . . 1.0 . .
C C11C 0.8871(7) 0.8129(8) 0.7328(8) 0.024(3) Uani d U . . 1.0 . .
C C12C 0.8564(7) 0.7653(7) 0.6393(8) 0.021(2) Uani d U . . 1.0 . .
C C13C 0.8509(8) 0.8050(8) 0.5803(8) 0.025(3) Uani d U . . 1.0 . .
C C14C 0.8832(8) 0.8993(8) 0.6199(8) 0.025(3) Uani d U . . 1.0 . .
H H14C 0.8827 0.9276 0.582 0.03 Uiso calc U . R 1.0 . .
C C15C 0.9165(8) 0.9540(8) 0.7142(9) 0.025(3) Uani d U . . 1.0 . .
C C16C 0.9514(8) 1.0508(8) 0.7561(9) 0.030(3) Uani d U . . 1.0 . .
H H16C 0.9548 1.0792 0.719 0.036 Uiso calc U . R 1.0 . .
C C17C 0.9794(8) 1.1029(9) 0.8463(9) 0.030(3) Uani d U . . 1.0 . .
H H17C 1.0013 1.1678 0.8722 0.036 Uiso calc U . R 1.0 . .
C C18C 0.9769(7) 1.0622(8) 0.9049(8) 0.024(3) Uani d U . . 1.0 . .
H H18C 0.996 1.1 0.9691 0.029 Uiso calc U . R 1.0 . .
C C19C 0.9468(7) 0.9694(7) 0.8678(7) 0.019(2) Uani d U . . 1.0 . .
H H19C 0.9458 0.943 0.9069 0.023 Uiso calc U . R 1.0 . .
C C20C 0.9166(7) 0.9101(8) 0.7711(8) 0.021(2) Uani d U . . 1.0 . .
C C21C 0.8174(8) 0.7277(8) 0.4900(8) 0.025(3) Uani d U . . 1.0 . .
H H21C 0.8073 0.7308 0.4346 0.03 Uiso calc U . R 1.0 . .
C C22C 0.8029(7) 0.6507(8) 0.4979(7) 0.022(2) Uani d U . . 1.0 . .
O O4C 0.5807(6) 0.6748(7) 0.7243(7) 0.043(2) Uani d U . . 1.0 . .
C C25C 0.5610(10) 0.7677(11) 0.7515(11) 0.048(4) Uani d U . . 1.0 . .
H H25C 0.5132 0.7663 0.7013 0.058 Uiso calc U . R 1.0 . .
H H25D 0.6138 0.8142 0.7664 0.058 Uiso calc U . R 1.0 . .
C C26C 0.5333(11) 0.7915(11) 0.8337(11) 0.049(4) Uani d U . . 1.0 . .
H H26D 0.5799 0.7894 0.8818 0.073 Uiso calc U . R 1.0 . .
H H26E 0.4793 0.7468 0.8173 0.073 Uiso calc U . R 1.0 . .
H H26F 0.5227 0.8538 0.8558 0.073 Uiso calc U . R 1.0 . .
O O5C 0.6201(6) 0.6765(7) 0.5926(7) 0.045(2) Uani d . . . 1.0 . .
C C27C 0.5405(11) 0.6213(12) 0.5135(11) 0.058(4) Uani d U . . 1.0 . .
H H27C 0.4938 0.6003 0.5326 0.07 Uiso calc U . R 1.0 . .
H H27D 0.5531 0.5661 0.4686 0.07 Uiso calc U . R 1.0 . .
C C28C 0.5115(11) 0.6826(12) 0.4722(12) 0.066(5) Uani d U . . 1.0 . .
H H28G 0.5125 0.743 0.5204 0.098 Uiso calc U . R 1.0 . .
H H28H 0.4518 0.6538 0.4283 0.098 Uiso calc U . R 1.0 . .
H H28I 0.5516 0.691 0.441 0.098 Uiso calc U . R 1.0 . .
P P1D 0.3803(2) 0.3661(2) 0.3240(2) 0.0327(8) Uani d . . D 1.0 . .
O O4D 0.4303(11) 0.3340(10) 0.3923(9) 0.049(4) Uani d U P D 0.73(2) B 1
C C25D 0.4101(15) 0.3494(17) 0.4707(14) 0.058(6) Uani d U P D 0.73(2) B 1
H H25E 0.3552 0.3043 0.4531 0.07 Uiso calc U P R 0.73(2) B 1
H H25F 0.3992 0.4121 0.4979 0.07 Uiso calc U P R 0.73(2) B 1
C C26D 0.4800(18) 0.3415(19) 0.5407(17) 0.072(8) Uani d U P D 0.73(2) B 1
H H26G 0.5017 0.2865 0.5113 0.107 Uiso calc U P R 0.73(2) B 1
H H26H 0.4559 0.336 0.5852 0.107 Uiso calc U P R 0.73(2) B 1
H H26I 0.5285 0.3967 0.5718 0.107 Uiso calc U P R 0.73(2) B 1
O O4J 0.396(2) 0.355(3) 0.4111(19) 0.035(9) Uani d U P D 0.27(2) B 2
C C25J 0.477(3) 0.388(3) 0.482(3) 0.042(15) Uani d U P D 0.27(2) B 2
H H25G 0.4706 0.4321 0.5394 0.051 Uiso calc U P R 0.27(2) B 2
H H25H 0.5201 0.4228 0.4681 0.051 Uiso calc U P R 0.27(2) B 2
C C26J 0.513(4) 0.313(4) 0.493(5) 0.07(2) Uani d U P D 0.27(2) B 2
H H26J 0.5692 0.3389 0.5431 0.108 Uiso calc U P R 0.27(2) B 2
H H26K 0.4711 0.2792 0.5082 0.108 Uiso calc U P R 0.27(2) B 2
H H26L 0.5206 0.2699 0.4369 0.108 Uiso calc U P R 0.27(2) B 2
O O1D 0.1871(6) 0.3498(5) 0.4104(5) 0.0287(19) Uani d . . . 1.0 . .
O O3D 0.3724(7) 0.4606(7) 0.3522(6) 0.044(2) Uani d . . . 1.0 . .
O O2D 0.2901(5) 0.2915(5) 0.2716(6) 0.0287(19) Uani d . . . 1.0 . .
C C1D 0.1348(7) 0.2566(7) 0.2112(7) 0.017(2) Uani d U . . 1.0 . .
C C2D 0.2145(7) 0.2990(7) 0.2158(7) 0.020(2) Uani d U . . 1.0 . .
C C3D 0.2221(8) 0.3420(8) 0.1627(8) 0.026(3) Uani d U . . 1.0 . .
H H3D 0.2784 0.3706 0.1679 0.031 Uiso calc U . R 1.0 . .
C C4D 0.1469(7) 0.3426(8) 0.1026(8) 0.024(3) Uani d U . . 1.0 . .
H H4D 0.1517 0.3702 0.0651 0.029 Uiso calc U . R 1.0 . .
C C5D 0.0625(7) 0.3022(7) 0.0966(8) 0.019(2) Uani d U . . 1.0 . .
C C6D -0.0151(8) 0.3040(8) 0.0376(8) 0.026(3) Uani d U . . 1.0 . .
H H6D -0.0108 0.3307 -0.0007 0.031 Uiso calc U . R 1.0 . .
C C7D -0.0977(8) 0.2679(8) 0.0340(8) 0.025(3) Uani d U . . 1.0 . .
H H7D -0.1496 0.2689 -0.0065 0.029 Uiso calc U . R 1.0 . .
C C8D -0.1019(8) 0.2296(8) 0.0928(8) 0.028(3) Uani d U . . 1.0 . .
H H8D -0.1577 0.2077 0.0938 0.034 Uiso calc U . R 1.0 . .
C C9D -0.0278(8) 0.2232(8) 0.1484(8) 0.024(3) Uani d U . . 1.0 . .
H H9D -0.0334 0.1943 0.1847 0.028 Uiso calc U . R 1.0 . .
C C10D 0.0562(7) 0.2588(7) 0.1524(7) 0.016(2) Uani d U . . 1.0 . .
C C11D 0.1333(7) 0.2076(7) 0.2666(8) 0.019(2) Uani d U . . 1.0 . .
C C12D 0.1592(8) 0.2553(8) 0.3587(8) 0.026(3) Uani d U . . 1.0 . .
C C13D 0.1609(9) 0.2151(9) 0.4170(9) 0.033(3) Uani d U . . 1.0 . .
C C14D 0.1378(8) 0.1186(9) 0.3799(9) 0.033(3) Uani d U . . 1.0 . .
H H14D 0.1407 0.09 0.4177 0.039 Uiso calc U . R 1.0 . .
C C15D 0.1099(8) 0.0652(9) 0.2833(9) 0.030(3) Uani d U . . 1.0 . .
C C16D 0.0867(8) -0.0320(8) 0.2411(9) 0.029(3) Uani d U . . 1.0 . .
H H16D 0.0901 -0.0613 0.2785 0.035 Uiso calc U . R 1.0 . .
C C17D 0.0597(8) -0.0855(8) 0.1501(9) 0.028(3) Uani d U . . 1.0 . .
H H17D 0.0431 -0.1509 0.1241 0.033 Uiso calc U . R 1.0 . .
C C18D 0.0567(7) -0.0440(8) 0.0951(8) 0.023(3) Uani d U . . 1.0 . .
H H18D 0.0387 -0.0814 0.0309 0.028 Uiso calc U . R 1.0 . .
C C19D 0.0793(7) 0.0510(8) 0.1318(8) 0.022(2) Uani d U . . 1.0 . .
H H19D 0.0762 0.0776 0.0922 0.027 Uiso calc U . R 1.0 . .
C C20D 0.1066(7) 0.1090(8) 0.2255(8) 0.022(2) Uani d U . . 1.0 . .
C C21D 0.1883(10) 0.2902(10) 0.5062(10) 0.047(4) Uani d U . . 1.0 . .
H H21D 0.1955 0.2861 0.5609 0.056 Uiso calc U . R 1.0 . .
C C22D 0.2026(9) 0.3696(9) 0.4992(9) 0.036(3) Uani d U . . 1.0 . .
O O5D 0.4351(7) 0.3341(7) 0.2596(8) 0.051(3) Uani d U . . 1.0 . .
C C27D 0.4539(12) 0.2408(12) 0.2240(12) 0.059(4) Uani d U . . 1.0 . .
H H27E 0.4983 0.2367 0.2732 0.071 Uiso calc U . R 1.0 . .
H H27F 0.3997 0.1932 0.2028 0.071 Uiso calc U . R 1.0 . .
C C28D 0.4863(12) 0.2242(13) 0.1495(14) 0.068(5) Uani d U . . 1.0 . .
H H28J 0.4366 0.1986 0.0925 0.102 Uiso calc U . R 1.0 . .
H H28K 0.5238 0.1802 0.1451 0.102 Uiso calc U . R 1.0 . .
H H28L 0.5206 0.2826 0.1602 0.102 Uiso calc U . R 1.0 . .
O O1E 0.3549(5) 0.7799(5) 0.6391(5) 0.0226(17) Uani d . . . 1.0 . .
O O3E 0.3005(6) 0.8761(6) 0.8470(6) 0.033(2) Uani d . . . 1.0 . .
O O2E 0.3254(5) 0.9734(5) 0.7682(5) 0.0248(18) Uani d . . . 1.0 . .
C C1E 0.4590(7) 0.9708(7) 0.7365(7) 0.016(2) Uani d U . . 1.0 . .
C C2E 0.4170(7) 0.9923(8) 0.8005(8) 0.020(2) Uani d U . . 1.0 . .
C C3E 0.4642(7) 1.0398(7) 0.8968(8) 0.022(2) Uani d U . . 1.0 . .
H H3E 0.4336 1.0571 0.9393 0.026 Uiso calc U . R 1.0 . .
C C4E 0.5536(7) 1.0593(7) 0.9260(8) 0.021(2) Uani d U . . 1.0 . .
H H4E 0.5854 1.0901 0.9895 0.026 Uiso calc U . R 1.0 . .
C C5E 0.5999(7) 1.0346(7) 0.8637(7) 0.019(2) Uani d U . . 1.0 . .
C C6E 0.6937(8) 1.0544(9) 0.8941(9) 0.034(3) Uani d U . . 1.0 . .
H H6E 0.7262 1.0862 0.9575 0.04 Uiso calc U . R 1.0 . .
C C7E 0.7376(8) 1.0272(9) 0.8316(10) 0.035(3) Uani d U . . 1.0 . .
H H7E 0.7998 1.0374 0.852 0.042 Uiso calc U . R 1.0 . .
C C8E 0.6900(9) 0.9846(10) 0.7381(10) 0.041(3) Uani d U . . 1.0 . .
H H8E 0.7208 0.9676 0.6958 0.049 Uiso calc U . R 1.0 . .
C C9E 0.6003(8) 0.9669(9) 0.7061(9) 0.031(3) Uani d U . . 1.0 . .
H H9E 0.5697 0.9386 0.6424 0.037 Uiso calc U . R 1.0 . .
C C10E 0.5533(7) 0.9909(8) 0.7678(8) 0.021(2) Uani d U . . 1.0 . .
C C11E 0.4050(7) 0.9241(7) 0.6383(8) 0.022(2) Uani d U . . 1.0 . .
C C12E 0.3574(7) 0.8338(8) 0.5958(7) 0.020(2) Uani d U . . 1.0 . .
C C13E 0.3038(8) 0.7844(8) 0.5050(7) 0.024(2) Uani d U . . 1.0 . .
C C14E 0.2940(8) 0.8291(9) 0.4505(8) 0.034(3) Uani d U . . 1.0 . .
H H14E 0.2571 0.7973 0.3885 0.041 Uiso calc U . R 1.0 . .
C C15E 0.3393(8) 0.9206(8) 0.4893(8) 0.026(3) Uani d U . . 1.0 . .
C C16E 0.3316(9) 0.9709(10) 0.4397(9) 0.037(3) Uani d U . . 1.0 . .
H H16E 0.2928 0.9413 0.3784 0.045 Uiso calc U . R 1.0 . .
C C17E 0.3761(9) 1.0574(11) 0.4750(10) 0.044(4) Uani d U . . 1.0 . .
H H17E 0.3715 1.0866 0.4376 0.052 Uiso calc U . R 1.0 . .
C C18E 0.4304(10) 1.1069(10) 0.5675(10) 0.047(4) Uani d U . . 1.0 . .
H H18E 0.4592 1.1701 0.5933 0.057 Uiso calc U . R 1.0 . .
C C19E 0.4405(8) 1.0623(9) 0.6188(9) 0.032(3) Uani d U . . 1.0 . .
H H19E 0.478 1.0949 0.6806 0.039 Uiso calc U . R 1.0 . .
C C20E 0.3966(8) 0.9687(8) 0.5827(8) 0.023(3) Uani d U . . 1.0 . .
C C21E 0.2696(9) 0.6950(9) 0.4936(9) 0.038(3) Uani d U . . 1.0 . .
H H21E 0.231 0.6438 0.4389 0.046 Uiso calc U . R 1.0 . .
C C22E 0.3018(8) 0.6971(9) 0.5736(8) 0.032(3) Uani d U . . 1.0 . .
O O4E 0.2521(6) 1.0285(5) 0.8778(6) 0.037(2) Uani d . . . 1.0 . .
C C25E 0.1930(8) 1.0313(9) 0.9272(9) 0.038(3) Uani d U . . 1.0 . .
H H25I 0.1953 0.9821 0.9457 0.046 Uiso calc U . R 1.0 . .
H H25J 0.132 1.0211 0.8884 0.046 Uiso calc U . R 1.0 . .
C C26E 0.2192(11) 1.1210(11) 1.0067(11) 0.057(4) Uani d U . . 1.0 . .
H H26M 0.2754 1.1264 1.0495 0.086 Uiso calc U . R 1.0 . .
H H26N 0.1743 1.1282 1.0362 0.086 Uiso calc U . R 1.0 . .
H H26O 0.2256 1.1694 0.9885 0.086 Uiso calc U . R 1.0 . .
P P1E 0.26542(19) 0.9351(2) 0.8090(2) 0.0245(7) Uani d . . D 1.0 . .
O O5E 0.1789(15) 0.892(2) 0.7236(16) 0.047(7) Uani d U P D 0.60(3) C 1
C C27E 0.126(3) 0.923(3) 0.675(3) 0.126(17) Uani d U P D 0.60(3) C 1
H H27G 0.1118 0.976 0.7201 0.151 Uiso calc U P R 0.60(3) C 1
H H27H 0.071 0.8736 0.6402 0.151 Uiso calc U P R 0.60(3) C 1
C C28E 0.145(5) 0.955(6) 0.604(5) 0.25(3) Uani d U P D 0.60(3) C 1
H H28M 0.094 0.9739 0.5787 0.378 Uiso calc U P R 0.60(3) C 1
H H28N 0.1968 1.0064 0.6358 0.378 Uiso calc U P R 0.60(3) C 1
H H28O 0.1556 0.9028 0.5551 0.378 Uiso calc U P R 0.60(3) C 1
O O5L 0.1730(16) 0.879(3) 0.7362(18) 0.027(7) Uani d U P D 0.40(3) C 2
C C27L 0.151(3) 0.818(3) 0.648(2) 0.073(15) Uani d U P D 0.40(3) C 2
H H27I 0.0963 0.7724 0.6315 0.088 Uiso calc U P R 0.40(3) C 2
H H27J 0.1975 0.7832 0.6408 0.088 Uiso calc U P R 0.40(3) C 2
C C28L 0.135(5) 0.855(6) 0.573(4) 0.15(3) Uani d U P D 0.40(3) C 2
H H28P 0.1188 0.8029 0.5121 0.224 Uiso calc U P R 0.40(3) C 2
H H28Q 0.0866 0.8873 0.5767 0.224 Uiso calc U P R 0.40(3) C 2
H H28R 0.1883 0.8982 0.586 0.224 Uiso calc U P R 0.40(3) C 2
O O1F 0.2799(5) 0.5425(5) 0.8378(5) 0.0212(17) Uani d . . . 1.0 . .
O O2F 0.1200(5) 0.4329(5) 0.8636(6) 0.0323(19) Uani d . . D 1.0 . .
P P1F 0.0662(4) 0.4066(4) 0.7573(4) 0.038(2) Uani d U P D 0.646(15) D 1
O O3F 0.1096(11) 0.3630(10) 0.6904(9) 0.044(4) Uani d U P D 0.646(15) D 1
O O4F 0.0523(14) 0.5059(11) 0.7762(12) 0.070(6) Uani d U P D 0.646(15) D 1
C C25F 0.0375(15) 0.5386(17) 0.7093(15) 0.052(6) Uani d U P D 0.646(15) D 1
H H25K 0.0685 0.5086 0.6661 0.062 Uiso calc U P R 0.646(15) D 1
H H25L 0.0624 0.6062 0.7403 0.062 Uiso calc U P R 0.646(15) D 1
C C26F -0.0565(18) 0.519(3) 0.659(2) 0.074(11) Uani d U P D 0.646(15) D 1
H H26P -0.0638 0.5418 0.614 0.112 Uiso calc U P R 0.646(15) D 1
H H26Q -0.0811 0.4517 0.6268 0.112 Uiso calc U P R 0.646(15) D 1
H H26R -0.0872 0.5492 0.701 0.112 Uiso calc U P R 0.646(15) D 1
O O5F -0.0247(9) 0.3410(10) 0.7306(10) 0.053(5) Uani d U P D 0.646(15) D 1
C C27F -0.0849(16) 0.3701(16) 0.7811(18) 0.057(7) Uani d U P D 0.646(15) D 1
H H27K -0.1359 0.3825 0.7452 0.068 Uiso calc U P R 0.646(15) D 1
H H27L -0.0549 0.4271 0.8395 0.068 Uiso calc U P R 0.646(15) D 1
C C28F -0.1140(19) 0.292(2) 0.7977(19) 0.067(8) Uani d U P D 0.646(15) D 1
H H28S -0.155 0.3081 0.8317 0.1 Uiso calc U P R 0.646(15) D 1
H H28T -0.1434 0.2363 0.7392 0.1 Uiso calc U P R 0.646(15) D 1
H H28U -0.0628 0.2807 0.833 0.1 Uiso calc U P R 0.646(15) D 1
P P1M 0.0332(9) 0.3948(8) 0.7830(9) 0.044(4) Uani d U P D 0.354(15) D 2
O O3M 0.049(3) 0.337(2) 0.6967(17) 0.077(11) Uani d U P D 0.354(15) D 2
O O4M 0.005(2) 0.4863(17) 0.7914(19) 0.060(9) Uani d U P D 0.354(15) D 2
C C25M 0.010(2) 0.523(3) 0.728(3) 0.049(10) Uani d U P D 0.354(15) D 2
H H25M 0.0447 0.4914 0.69 0.059 Uiso calc U P R 0.354(15) D 2
H H25N 0.0372 0.5903 0.762 0.059 Uiso calc U P R 0.354(15) D 2
C C26M -0.083(3) 0.505(4) 0.671(3) 0.045(12) Uani d U P D 0.354(15) D 2
H H26S -0.0853 0.5275 0.6271 0.067 Uiso calc U P R 0.354(15) D 2
H H26T -0.109 0.4378 0.6389 0.067 Uiso calc U P R 0.354(15) D 2
H H26U -0.1164 0.5361 0.7105 0.067 Uiso calc U P R 0.354(15) D 2
O O5M -0.0283(16) 0.3432(19) 0.8128(19) 0.060(9) Uani d U P D 0.354(15) D 2
C C27M -0.117(2) 0.296(3) 0.747(3) 0.066(13) Uani d U P D 0.354(15) D 2
H H27M -0.1139 0.2491 0.688 0.079 Uiso calc U P R 0.354(15) D 2
H H27N -0.1485 0.3403 0.736 0.079 Uiso calc U P R 0.354(15) D 2
C C28M -0.160(3) 0.251(3) 0.789(3) 0.051(11) Uani d U P D 0.354(15) D 2
H H28V -0.2205 0.217 0.748 0.076 Uiso calc U P R 0.354(15) D 2
H H28W -0.1274 0.2071 0.7994 0.076 Uiso calc U P R 0.354(15) D 2
H H28$ -0.1618 0.2978 0.8471 0.076 Uiso calc U P R 0.354(15) D 2
C C1F 0.2658(7) 0.4304(7) 0.9330(7) 0.022(2) Uani d U . . 1.0 . .
C C2F 0.1817(7) 0.3822(7) 0.8785(8) 0.025(2) Uani d U . . 1.0 . .
C C3F 0.1565(8) 0.2873(8) 0.8428(8) 0.031(3) Uani d U . . 1.0 . .
H H3F 0.0965 0.2562 0.8089 0.037 Uiso calc U . R 1.0 . .
C C4F 0.2163(8) 0.2381(8) 0.8557(8) 0.031(3) Uani d U . . 1.0 . .
H H4F 0.1986 0.1729 0.8307 0.037 Uiso calc U . R 1.0 . .
C C5F 0.3047(8) 0.2844(8) 0.9064(8) 0.031(3) Uani d U . . 1.0 . .
C C6F 0.3736(8) 0.2343(7) 0.9199(9) 0.035(3) Uani d U . . 1.0 . .
H H6F 0.3573 0.1692 0.8965 0.042 Uiso calc U . R 1.0 . .
C C7F 0.4550(9) 0.2765(8) 0.9623(9) 0.038(3) Uani d U . . 1.0 . .
H H7F 0.4977 0.2415 0.9666 0.045 Uiso calc U . R 1.0 . .
C C8F 0.4839(8) 0.3779(8) 1.0045(8) 0.030(3) Uani d U . . 1.0 . .
H H8F 0.544 0.4094 1.0364 0.036 Uiso calc U . R 1.0 . .
C C9F 0.4201(8) 0.4239(8) 0.9952(9) 0.033(3) Uani d U . . 1.0 . .
H H9F 0.4371 0.4896 1.0245 0.04 Uiso calc U . R 1.0 . .
C C10F 0.3319(6) 0.3825(7) 0.9462(7) 0.017(2) Uani d U . . 1.0 . .
C C11F 0.2908(7) 0.5345(7) 0.9777(7) 0.021(2) Uani d U . . 1.0 . .
C C12F 0.2977(7) 0.5824(7) 0.9306(7) 0.019(2) Uani d U . . 1.0 . .
C C13F 0.3263(7) 0.6800(7) 0.9693(8) 0.020(2) Uani d U . . 1.0 . .
C C14F 0.3492(7) 0.7328(7) 1.0623(7) 0.019(2) Uani d U . . 1.0 . .
H H14F 0.3697 0.7981 1.0907 0.022 Uiso calc U . R 1.0 . .
C C15F 0.3413(6) 0.6875(7) 1.1138(7) 0.017(2) Uani d U . . 1.0 . .
C C16F 0.3621(8) 0.7394(9) 1.2100(9) 0.034(3) Uani d U . . 1.0 . .
H H16F 0.3792 0.805 1.2381 0.041 Uiso calc U . R 1.0 . .
C C17F 0.3583(8) 0.6981(9) 1.2625(8) 0.033(3) Uani d U . . 1.0 . .
H H17F 0.3739 0.7346 1.3266 0.039 Uiso calc U . R 1.0 . .
C C18F 0.3309(8) 0.6002(9) 1.2218(8) 0.030(3) Uani d U . . 1.0 . .
H H18F 0.3282 0.5716 1.2589 0.036 Uiso calc U . R 1.0 . .
C C19F 0.3088(8) 0.5481(8) 1.1316(9) 0.030(3) Uani d U . . 1.0 . .
H H19F 0.2901 0.4828 1.1052 0.035 Uiso calc U . R 1.0 . .
C C20F 0.3132(7) 0.5900(8) 1.0736(7) 0.020(2) Uani d U . . 1.0 . .
C C21F 0.3247(7) 0.6966(7) 0.8949(8) 0.022(2) Uani d U . . 1.0 . .
H H21F 0.3408 0.7552 0.8982 0.027 Uiso calc U . R 1.0 . .
C C22F 0.2962(7) 0.6140(7) 0.8186(8) 0.020(2) Uani d U . . 1.0 . .

loop_
_atom_site_aniso_label
_atom_site_aniso_U_11
_atom_site_aniso_U_22
_atom_site_aniso_U_33
_atom_site_aniso_U_12
_atom_site_aniso_U_13
_atom_site_aniso_U_23
P1A 0.0264(17) 0.0242(16) 0.0271(16) 0.0038(12) 0.0138(13) 0.0103(14)
O1A 0.036(5) 0.013(4) 0.013(4) -0.001(3) 0.009(3) -0.002(3)
O3A 0.032(5) 0.047(6) 0.052(6) 0.003(4) 0.011(4) 0.033(5)
O2A 0.021(4) 0.033(5) 0.016(4) 0.000(3) 0.004(3) 0.008(4)
C1A 0.019(5) 0.010(4) 0.015(5) -0.002(4) 0.006(4) 0.005(4)
C2A 0.022(5) 0.015(5) 0.022(5) 0.004(4) 0.006(4) 0.007(4)
C3A 0.028(6) 0.024(5) 0.025(5) 0.002(4) 0.010(4) 0.012(5)
C4A 0.030(6) 0.026(5) 0.021(5) 0.002(4) 0.008(4) 0.006(5)
C5A 0.025(5) 0.019(5) 0.030(6) -0.002(4) 0.001(4) 0.013(5)
C6A 0.027(6) 0.026(5) 0.039(6) 0.002(4) 0.004(4) 0.017(5)
C7A 0.030(6) 0.030(6) 0.038(6) 0.008(5) 0.007(5) 0.011(5)
C8A 0.034(6) 0.044(7) 0.054(7) 0.012(5) 0.024(5) 0.022(6)
C9A 0.032(6) 0.026(5) 0.026(5) 0.001(4) 0.009(4) 0.010(5)
C10A 0.027(5) 0.008(4) 0.021(5) 0.004(4) 0.011(4) 0.004(4)
C11A 0.017(5) 0.021(5) 0.024(5) 0.005(4) 0.015(4) 0.010(4)
C12A 0.026(5) 0.019(5) 0.020(5) 0.008(4) 0.010(4) 0.009(4)
C13A 0.040(6) 0.034(6) 0.028(6) 0.004(5) 0.020(5) 0.014(5)
C14A 0.054(7) 0.043(6) 0.020(5) 0.009(5) 0.010(5) 0.017(5)
C15A 0.038(6) 0.033(6) 0.028(6) 0.006(5) 0.013(5) 0.014(5)
C16A 0.053(7) 0.049(7) 0.031(6) 0.008(5) 0.017(5) 0.022(5)
C17A 0.057(7) 0.036(6) 0.036(6) 0.004(5) 0.016(5) 0.026(5)
C18A 0.036(6) 0.031(6) 0.032(6) 0.003(4) 0.018(5) 0.012(5)
C19A 0.038(6) 0.028(6) 0.027(6) -0.001(4) 0.016(5) 0.012(5)
C20A 0.028(6) 0.030(6) 0.024(5) 0.007(4) 0.011(4) 0.013(5)
C21A 0.047(6) 0.029(6) 0.022(5) 0.001(5) 0.009(5) 0.008(5)
C22A 0.032(6) 0.022(5) 0.027(5) 0.006(4) 0.008(4) 0.007(5)
O4A 0.050(6) 0.050(6) 0.060(7) 0.021(5) 0.030(5) 0.025(6)
C25A 0.053(7) 0.054(7) 0.056(7) 0.027(6) 0.019(6) 0.021(6)
C26A 0.047(9) 0.079(11) 0.081(12) 0.025(8) 0.021(8) 0.007(9)
O5A 0.038(6) 0.044(6) 0.041(6) -0.001(4) 0.003(4) 0.015(5)
C27A 0.038(9) 0.026(9) 0.035(9) 0.002(7) 0.016(7) 0.012(7)
C28A 0.058(18) 0.11(2) 0.08(2) 0.008(14) 0.024(14) 0.042(15)
C27G 0.036(10) 0.031(11) 0.033(10) -0.002(8) 0.013(8) 0.014(7)
C28G 0.08(2) 0.08(2) 0.08(2) 0.023(16) 0.002(15) 0.035(16)
C23A 0.020(5) 0.019(5) 0.019(5) 0.002(4) 0.006(4) 0.002(4)
C24A 0.028(5) 0.016(5) 0.025(5) -0.002(4) 0.007(4) 0.003(4)
C23B 0.023(5) 0.015(5) 0.020(5) -0.001(4) 0.004(4) 0.002(4)
C24B 0.023(5) 0.022(5) 0.019(5) 0.001(4) 0.004(4) 0.008(4)
C23C 0.023(5) 0.022(5) 0.027(5) 0.000(4) 0.003(4) 0.006(5)
C24C 0.024(5) 0.017(5) 0.018(5) -0.003(4) 0.001(4) 0.004(4)
P1B 0.052(2) 0.043(2) 0.055(2) 0.0058(17) 0.0163(19) 0.022(2)
O1B 0.031(4) 0.013(4) 0.023(4) -0.002(3) 0.016(3) 0.003(3)
O2B 0.043(6) 0.046(6) 0.097(9) 0.008(5) 0.036(6) 0.010(6)
C1B 0.035(6) 0.016(5) 0.030(5) 0.000(4) 0.023(5) 0.005(4)
C2B 0.047(7) 0.034(6) 0.083(8) -0.007(5) 0.039(6) 0.012(6)
C3B 0.064(8) 0.053(8) 0.086(9) 0.011(6) 0.049(7) 0.015(6)
C4B 0.057(7) 0.049(7) 0.066(8) 0.001(6) 0.036(6) 0.012(6)
C5B 0.044(6) 0.021(5) 0.037(6) -0.003(4) 0.014(5) 0.014(5)
C6B 0.040(6) 0.031(6) 0.040(6) -0.004(5) 0.003(5) 0.017(5)
C7B 0.045(7) 0.035(6) 0.065(8) 0.007(5) 0.008(6) 0.026(6)
C8B 0.043(7) 0.041(6) 0.071(8) 0.016(5) 0.010(6) 0.028(6)
C9B 0.026(6) 0.026(5) 0.049(6) 0.006(4) 0.008(5) 0.018(5)
C10B 0.037(6) 0.018(5) 0.022(5) 0.003(4) 0.010(4) 0.013(4)
C11B 0.024(5) 0.013(5) 0.029(5) 0.000(4) 0.012(4) 0.007(4)
C12B 0.019(5) 0.014(5) 0.024(5) 0.003(4) 0.010(4) 0.002(4)
C13B 0.018(5) 0.017(5) 0.027(5) 0.005(4) 0.009(4) 0.011(4)
C14B 0.028(5) 0.024(5) 0.028(5) 0.006(4) 0.015(4) 0.012(5)
C15B 0.030(6) 0.023(5) 0.028(6) 0.002(4) 0.018(5) 0.006(5)
C16B 0.029(6) 0.025(5) 0.024(5) -0.007(4) 0.006(4) 0.009(5)
C17B 0.044(7) 0.043(7) 0.035(6) 0.002(5) 0.016(5) 0.020(5)
C18B 0.049(7) 0.045(7) 0.042(7) 0.005(5) 0.019(5) 0.025(6)
C19B 0.035(6) 0.021(5) 0.029(6) 0.000(4) 0.018(5) 0.007(5)
C20B 0.025(5) 0.024(5) 0.033(6) 0.002(4) 0.019(4) 0.013(5)
C21B 0.024(5) 0.018(5) 0.023(5) 0.004(4) 0.010(4) 0.011(4)
C22B 0.019(5) 0.018(5) 0.027(5) 0.002(4) 0.010(4) 0.012(4)
O3B 0.105(10) 0.120(11) 0.063(8) -0.012(8) 0.014(7) 0.049(8)
O4B 0.070(8) 0.088(9) 0.089(9) 0.008(7) 0.047(7) 0.036(8)
C25B 0.084(9) 0.081(9) 0.085(9) 0.014(7) 0.041(7) 0.036(7)
C26B 0.069(10) 0.064(10) 0.089(12) 0.015(8) 0.029(9) 0.042(9)
O5B 0.087(10) 0.075(9) 0.138(13) 0.053(8) 0.077(10) 0.057(10)
C27B 0.102(11) 0.129(12) 0.117(12) 0.045(9) 0.047(9) 0.051(8)
C28B 0.028(7) 0.041(7) 0.036(7) 0.012(5) 0.008(5) 0.007(6)
C23D 0.035(6) 0.022(5) 0.026(5) -0.004(4) 0.002(5) 0.008(5)
C24D 0.049(7) 0.030(6) 0.028(6) -0.003(5) 0.005(5) 0.018(5)
C23E 0.038(6) 0.021(5) 0.020(5) -0.005(4) -0.005(4) 0.011(5)
C24E 0.034(6) 0.017(5) 0.019(5) -0.004(4) -0.001(4) 0.007(4)
C23F 0.028(6) 0.025(5) 0.027(5) 0.003(4) 0.004(4) 0.016(5)
C24F 0.038(6) 0.019(5) 0.026(6) 0.000(4) 0.003(5) 0.010(5)
O1C 0.027(4) 0.010(4) 0.015(4) -0.001(3) 0.002(3) -0.001(3)
P1C 0.0206(16) 0.0265(17) 0.0249(16) -0.0027(12) 0.0014(12) 0.0073(15)
O2C 0.013(4) 0.022(4) 0.043(5) 0.003(3) 0.002(4) 0.018(4)
O3C 0.042(6) 0.020(5) 0.039(6) 0.000(4) 0.005(4) 0.006(4)
C1C 0.024(5) 0.006(4) 0.021(5) 0.003(4) 0.006(4) 0.000(4)
C2C 0.020(5) 0.021(5) 0.027(5) 0.004(4) 0.006(4) 0.011(4)
C3C 0.022(5) 0.024(5) 0.030(6) -0.001(4) 0.006(4) 0.012(5)
C4C 0.034(6) 0.029(6) 0.035(6) -0.001(5) 0.006(5) 0.018(5)
C5C 0.022(5) 0.022(5) 0.030(6) 0.002(4) 0.006(4) 0.012(5)
C6C 0.032(6) 0.024(5) 0.028(6) 0.006(4) 0.000(4) 0.014(5)
C7C 0.025(6) 0.024(5) 0.023(5) 0.003(4) 0.000(4) 0.000(5)
C8C 0.025(6) 0.022(5) 0.038(6) 0.006(4) 0.009(5) 0.008(5)
C9C 0.013(5) 0.017(5) 0.031(6) 0.004(4) 0.006(4) 0.004(4)
C10C 0.017(5) 0.016(5) 0.022(5) 0.002(4) 0.004(4) 0.007(4)
C11C 0.021(5) 0.022(5) 0.021(5) 0.000(4) 0.009(4) 0.004(4)
C12C 0.025(5) 0.011(5) 0.026(5) 0.001(4) 0.011(4) 0.007(4)
C13C 0.025(5) 0.020(5) 0.023(5) 0.003(4) 0.002(4) 0.008(4)
C14C 0.040(6) 0.019(5) 0.020(5) 0.003(4) 0.013(4) 0.011(4)
C15C 0.029(6) 0.018(5) 0.031(6) 0.003(4) 0.012(4) 0.013(5)
C16C 0.034(6) 0.020(5) 0.035(6) 0.002(4) 0.008(5) 0.015(5)
C17C 0.035(6) 0.022(5) 0.029(6) 0.004(4) 0.008(5) 0.010(5)
C18C 0.021(5) 0.020(5) 0.024(5) 0.006(4) 0.007(4) 0.004(4)
C19C 0.021(5) 0.016(5) 0.019(5) 0.008(4) 0.002(4) 0.010(4)
C20C 0.023(5) 0.019(5) 0.024(5) 0.009(4) 0.012(4) 0.009(4)
C21C 0.031(6) 0.020(5) 0.023(5) 0.002(4) 0.007(4) 0.010(4)
C22C 0.029(5) 0.021(5) 0.012(5) 0.004(4) 0.005(4) 0.006(4)
O4C 0.034(5) 0.039(5) 0.059(6) 0.006(4) 0.016(4) 0.027(4)
C25C 0.047(7) 0.047(7) 0.060(7) 0.026(5) 0.021(6) 0.028(6)
C26C 0.054(9) 0.041(8) 0.046(8) 0.018(7) 0.010(7) 0.019(7)
O5C 0.047(6) 0.034(5) 0.038(6) 0.006(4) -0.002(4) 0.014(5)
C27C 0.060(8) 0.054(7) 0.048(7) 0.005(6) -0.001(6) 0.025(6)
C28C 0.062(10) 0.059(10) 0.059(10) 0.017(8) -0.012(7) 0.031(8)
P1D 0.0259(17) 0.0340(18) 0.0297(18) -0.0052(14) -0.0014(13) 0.0162(16)
O4D 0.048(8) 0.049(7) 0.040(7) 0.015(5) -0.001(5) 0.020(6)
C25D 0.066(10) 0.065(10) 0.052(9) 0.008(7) 0.020(7) 0.036(8)
C26D 0.081(15) 0.082(14) 0.066(13) 0.016(11) 0.014(11) 0.055(12)
O4J 0.036(11) 0.045(11) 0.027(11) 0.009(8) 0.010(8) 0.020(8)
C25J 0.046(17) 0.040(17) 0.038(17) 0.013(10) 0.002(10) 0.022(11)
C26J 0.07(3) 0.08(3) 0.07(3) 0.020(18) 0.027(19) 0.028(18)
O1D 0.042(5) 0.013(4) 0.019(4) -0.005(3) 0.001(4) 0.004(4)
O3D 0.046(6) 0.039(6) 0.031(5) -0.005(4) 0.007(4) 0.010(5)
O2D 0.025(5) 0.021(4) 0.030(5) 0.000(3) 0.001(4) 0.009(4)
C1D 0.016(5) 0.010(4) 0.016(5) 0.003(4) 0.007(4) -0.003(4)
C2D 0.022(5) 0.016(5) 0.016(5) 0.002(4) 0.003(4) 0.005(4)
C3D 0.021(5) 0.020(5) 0.034(6) -0.001(4) 0.010(4) 0.012(5)
C4D 0.026(5) 0.015(5) 0.029(5) -0.001(4) 0.001(4) 0.015(4)
C5D 0.023(5) 0.013(5) 0.022(5) 0.005(4) 0.008(4) 0.007(4)
C6D 0.030(6) 0.019(5) 0.032(6) 0.010(4) 0.008(4) 0.016(5)
C7D 0.023(5) 0.020(5) 0.026(5) 0.006(4) 0.003(4) 0.010(5)
C8D 0.022(5) 0.021(5) 0.033(6) 0.003(4) 0.011(4) 0.005(5)
C9D 0.026(6) 0.020(5) 0.023(5) 0.001(4) 0.011(4) 0.008(4)
C10D 0.019(5) 0.009(4) 0.012(5) 0.005(4) 0.004(4) -0.002(4)
C11D 0.021(5) 0.015(5) 0.020(5) 0.004(4) 0.002(4) 0.010(4)
C12D 0.025(5) 0.023(5) 0.022(5) -0.003(4) 0.003(4) 0.008(5)
C13D 0.046(6) 0.027(6) 0.027(6) 0.002(5) 0.010(5) 0.015(5)
C14D 0.040(6) 0.024(5) 0.028(6) -0.009(4) 0.000(5) 0.015(5)
C15D 0.030(6) 0.026(5) 0.028(6) 0.002(4) 0.004(4) 0.013(5)
C16D 0.032(6) 0.023(5) 0.033(6) 0.000(4) 0.009(5) 0.016(5)
C17D 0.030(6) 0.014(5) 0.036(6) 0.004(4) 0.013(5) 0.008(5)
C18D 0.025(5) 0.019(5) 0.020(5) 0.004(4) 0.012(4) 0.001(4)
C19D 0.022(5) 0.020(5) 0.024(5) 0.005(4) 0.008(4) 0.008(4)
C20D 0.016(5) 0.020(5) 0.027(5) 0.000(4) 0.006(4) 0.010(4)
C21D 0.062(8) 0.038(6) 0.031(6) -0.001(5) 0.000(5) 0.019(5)
C22D 0.042(6) 0.031(6) 0.030(6) -0.002(5) 0.002(5) 0.017(5)
O5D 0.039(5) 0.048(5) 0.073(6) 0.007(4) 0.023(5) 0.032(5)
C27D 0.054(8) 0.055(8) 0.066(8) 0.025(6) 0.020(6) 0.025(6)
C28D 0.058(10) 0.056(10) 0.086(12) 0.017(8) 0.023(9) 0.031(9)
O1E 0.029(4) 0.014(4) 0.020(4) -0.005(3) 0.002(3) 0.009(4)
O3E 0.036(5) 0.027(5) 0.045(5) 0.004(4) 0.017(4) 0.023(5)
O2E 0.022(4) 0.023(4) 0.029(5) 0.000(3) 0.006(3) 0.015(4)
C1E 0.023(5) 0.011(4) 0.013(5) 0.001(4) 0.006(4) 0.006(4)
C2E 0.014(5) 0.020(5) 0.025(5) 0.003(4) 0.003(4) 0.012(4)
C3E 0.026(5) 0.017(5) 0.024(5) 0.005(4) 0.008(4) 0.011(4)
C4E 0.028(5) 0.011(4) 0.022(5) -0.003(4) -0.003(4) 0.012(4)
C5E 0.014(5) 0.020(5) 0.022(5) 0.002(4) 0.004(4) 0.011(4)
C6E 0.027(6) 0.038(6) 0.033(6) 0.005(5) 0.005(5) 0.019(5)
C7E 0.023(6) 0.039(6) 0.050(7) 0.010(4) 0.017(5) 0.023(5)
C8E 0.041(7) 0.046(7) 0.044(7) 0.014(5) 0.017(5) 0.026(6)
C9E 0.023(5) 0.039(6) 0.030(6) 0.005(4) 0.008(4) 0.017(5)
C10E 0.018(5) 0.021(5) 0.029(5) -0.001(4) 0.010(4) 0.016(4)
C11E 0.023(5) 0.017(5) 0.018(5) 0.001(4) 0.003(4) 0.005(4)
C12E 0.021(5) 0.021(5) 0.019(5) 0.002(4) 0.009(4) 0.010(4)
C13E 0.033(6) 0.020(5) 0.015(5) 0.004(4) 0.006(4) 0.006(4)
C14E 0.041(6) 0.032(6) 0.020(5) -0.003(5) 0.002(5) 0.011(5)
C15E 0.037(6) 0.026(5) 0.018(5) 0.006(4) 0.010(4) 0.013(4)
C16E 0.047(7) 0.046(6) 0.025(5) 0.007(5) 0.010(5) 0.024(5)
C17E 0.047(7) 0.052(7) 0.037(6) 0.002(5) 0.010(5) 0.029(6)
C18E 0.057(7) 0.042(7) 0.052(7) -0.001(5) 0.007(5) 0.038(6)
C19E 0.034(6) 0.028(6) 0.035(6) -0.001(4) 0.004(5) 0.021(5)
C20E 0.028(5) 0.020(5) 0.024(5) 0.000(4) 0.012(4) 0.011(4)
C21E 0.051(7) 0.023(5) 0.029(6) -0.007(5) 0.004(5) 0.010(5)
C22E 0.038(6) 0.026(5) 0.023(5) -0.003(4) -0.001(4) 0.013(5)
O4E 0.042(5) 0.022(4) 0.053(6) 0.008(4) 0.031(5) 0.014(4)
C25E 0.036(6) 0.036(6) 0.052(7) 0.011(5) 0.031(5) 0.020(5)
C26E 0.070(10) 0.053(9) 0.061(9) 0.015(7) 0.046(8) 0.023(8)
P1E 0.0225(16) 0.0192(14) 0.0310(17) 0.0042(11) 0.0141(13) 0.0083(14)
O5E 0.043(9) 0.051(10) 0.049(10) -0.016(7) 0.017(7) 0.032(8)
C27E 0.118(19) 0.117(19) 0.133(19) 0.041(10) 0.033(10) 0.053(12)
C28E 0.28(4) 0.28(4) 0.23(3) 0.040(17) 0.097(19) 0.15(2)
O5L 0.022(10) 0.039(12) 0.025(10) 0.000(8) 0.019(8) 0.015(8)
C27L 0.067(17) 0.065(17) 0.075(17) 0.015(9) 0.028(10) 0.019(11)
C28L 0.17(3) 0.16(3) 0.14(3) 0.033(17) 0.043(15) 0.09(2)
O1F 0.031(4) 0.010(4) 0.017(4) 0.002(3) 0.005(3) 0.004(3)
O2F 0.025(4) 0.024(4) 0.039(5) 0.009(3) 0.003(4) 0.011(4)
P1F 0.033(3) 0.022(3) 0.035(3) 0.005(2) -0.005(2) 0.001(2)
O3F 0.046(9) 0.042(8) 0.043(8) 0.014(6) 0.017(7) 0.017(7)
O4F 0.076(9) 0.065(9) 0.065(9) 0.026(7) 0.017(7) 0.031(7)
C25F 0.052(9) 0.052(9) 0.049(9) 0.017(7) 0.015(7) 0.022(7)
C26F 0.068(16) 0.066(16) 0.072(15) 0.036(13) -0.003(12) 0.029(12)
O5F 0.034(7) 0.047(7) 0.047(8) 0.002(6) 0.010(6) -0.001(6)
C27F 0.052(10) 0.053(10) 0.064(10) 0.015(7) 0.020(8) 0.024(8)
C28F 0.069(14) 0.088(15) 0.049(12) 0.019(12) 0.029(11) 0.032(11)
P1M 0.039(6) 0.037(5) 0.044(6) 0.008(5) 0.002(5) 0.015(5)
O3M 0.087(19) 0.061(17) 0.071(17) 0.034(14) 0.011(13) 0.028(14)
O4M 0.054(12) 0.055(12) 0.065(12) 0.024(9) 0.011(8) 0.026(9)
C25M 0.049(13) 0.048(12) 0.049(12) 0.011(9) 0.010(9) 0.024(9)
C26M 0.052(19) 0.034(16) 0.049(17) 0.014(14) 0.004(13) 0.028(13)
O5M 0.058(12) 0.060(12) 0.059(12) 0.012(8) 0.012(8) 0.030(9)
C27M 0.062(15) 0.065(15) 0.066(15) 0.020(10) 0.020(10) 0.026(10)
C28M 0.053(19) 0.054(18) 0.042(17) 0.015(14) 0.002(13) 0.027(14)
C1F 0.026(5) 0.021(5) 0.021(5) -0.001(4) 0.008(4) 0.012(4)
C2F 0.021(5) 0.018(5) 0.032(5) 0.003(4) 0.004(4) 0.010(4)
C3F 0.028(6) 0.029(5) 0.032(6) 0.002(4) 0.008(4) 0.014(5)
C4F 0.030(6) 0.026(5) 0.036(6) 0.000(4) 0.006(4) 0.017(5)
C5F 0.029(6) 0.024(5) 0.040(6) 0.001(4) 0.005(4) 0.018(5)
C6F 0.037(6) 0.014(5) 0.059(7) 0.011(4) 0.011(5) 0.024(5)
C7F 0.043(6) 0.024(5) 0.049(6) 0.016(5) 0.011(5) 0.020(5)
C8F 0.026(5) 0.023(5) 0.040(6) 0.009(4) 0.006(4) 0.015(5)
C9F 0.030(6) 0.023(5) 0.041(6) 0.007(4) 0.007(5) 0.012(5)
C10F 0.019(5) 0.015(4) 0.021(5) 0.008(3) 0.001(4) 0.014(4)
C11F 0.024(5) 0.019(5) 0.023(5) 0.009(4) 0.006(4) 0.012(4)
C12F 0.014(5) 0.022(5) 0.017(5) 0.002(4) 0.001(4) 0.010(4)
C13F 0.024(5) 0.018(5) 0.021(5) 0.006(4) 0.010(4) 0.011(4)
C14F 0.024(5) 0.006(4) 0.020(5) 0.004(4) 0.007(4) 0.001(4)
C15F 0.007(4) 0.016(5) 0.018(5) 0.001(3) 0.001(4) 0.002(4)
C16F 0.032(6) 0.034(6) 0.034(6) 0.010(5) 0.010(5) 0.015(5)
C17F 0.039(6) 0.034(6) 0.020(5) 0.007(5) 0.009(4) 0.009(5)
C18F 0.031(6) 0.039(6) 0.026(5) 0.011(5) 0.013(4) 0.018(5)
C19F 0.034(6) 0.025(5) 0.037(6) 0.008(4) 0.013(5) 0.021(5)
C20F 0.018(5) 0.022(5) 0.016(5) 0.002(4) 0.006(4) 0.005(4)
C21F 0.024(5) 0.012(5) 0.026(5) 0.008(4) 0.000(4) 0.009(4)
C22F 0.020(5) 0.013(5) 0.022(5) 0.002(4) 0.004(4) 0.006(4)

loop_
_atom_type_symbol
_atom_type_description
_atom_type_scat_dispersion_real
_atom_type_scat_dispersion_imag
_atom_type_scat_source
C C 0.0181 0.0091 'International Tables Vol C Tables 4.2.6.8 and 6.1.1.4'
H H 0.0000 0.0000 'International Tables Vol C Tables 4.2.6.8 and 6.1.1.4'
O O 0.0492 0.0322 'International Tables Vol C Tables 4.2.6.8 and 6.1.1.4'
P P 0.2955 0.4335 'International Tables Vol C Tables 4.2.6.8 and 6.1.1.4'

loop_
_geom_angle_atom_site_label_1
_geom_angle_atom_site_label_2
_geom_angle_atom_site_label_3
_geom_angle
O3A P1A O5A 120.5(6)
O3A P1A O4A 109.4(6)
O5A P1A O4A 103.4(6)
O3A P1A O2A 114.0(5)
O5A P1A O2A 102.4(5)
O4A P1A O2A 105.8(5)
C12A O1A C22A 107.1(9)
C2A O2A P1A 121.9(7)
C2A C1A C10A 117.9(10)
C2A C1A C11A 123.1(10)
C10A C1A C11A 118.9(9)
C1A C2A C3A 124.6(11)
C1A C2A O2A 117.1(10)
C3A C2A O2A 118.3(10)
C4A C3A C2A 119.0(11)
C4A C3A H3A 120.5
C2A C3A H3A 120.5
C3A C4A C5A 120.6(11)
C3A C4A H4A 119.7
C5A C4A H4A 119.7
C4A C5A C6A 122.3(11)
C4A C5A C10A 118.6(10)
C6A C5A C10A 119.0(11)
C7A C6A C5A 122.3(13)
C7A C6A H6A 118.8
C5A C6A H6A 118.8
C6A C7A C8A 120.7(12)
C6A C7A H7A 119.7
C8A C7A H7A 119.7
C9A C8A C7A 119.4(12)
C9A C8A H8A 120.3
C7A C8A H8A 120.3
C8A C9A C10A 121.3(12)
C8A C9A H9A 119.3
C10A C9A H9A 119.3
C1A C10A C9A 123.5(10)
C1A C10A C5A 119.2(10)
C9A C10A C5A 117.3(10)
C12A C11A C20A 115.9(10)
C12A C11A C1A 122.3(10)
C20A C11A C1A 121.9(10)
C11A C12A O1A 124.2(10)
C11A C12A C13A 126.4(11)
O1A C12A C13A 109.4(10)
C14A C13A C12A 118.1(12)
C14A C13A C21A 135.6(12)
C12A C13A C21A 106.2(11)
C13A C14A C15A 118.9(12)
C13A C14A H14A 120.5
C15A C14A H14A 120.5
C14A C15A C16A 120.1(12)
C14A C15A C20A 121.3(12)
C16A C15A C20A 118.5(12)
C17A C16A C15A 120.6(13)
C17A C16A H16A 119.7
C15A C16A H16A 119.7
C18A C17A C16A 119.7(12)
C18A C17A H17A 120.1
C16A C17A H17A 120.1
C19A C18A C17A 120.3(12)
C19A C18A H18A 119.8
C17A C18A H18A 119.8
C18A C19A C20A 121.7(12)
C18A C19A H19A 119.2
C20A C19A H19A 119.2
C19A C20A C15A 119.0(11)
C19A C20A C11A 121.7(11)
C15A C20A C11A 119.2(11)
C22A C21A C13A 107.3(11)
C22A C21A H21A 126.3
C13A C21A H21A 126.3
C21A C22A O1A 110.0(11)
C21A C22A C23A 135.4(12)
O1A C22A C23A 114.5(10)
C25A O4A P1A 124.3(10)
O4A C25A C26A 110.4(13)
O4A C25A H25A 109.6
C26A C25A H25A 109.6
O4A C25A H25B 109.6
C26A C25A H25B 109.6
H25A C25A H25B 108.1
C25A C26A H26A 109.5
C25A C26A H26B 109.5
H26A C26A H26B 109.5
C25A C26A H26C 109.5
H26A C26A H26C 109.5
H26B C26A H26C 109.5
C27A O5A P1A 119.4(14)
C27G O5A P1A 124.6(14)
O5A C27A C28A 112.(2)
O5A C27A H27X 109.3
C28A C27A H27X 109.3
O5A C27A H27Y 109.3
C28A C27A H27Y 109.3
H27X C27A H27Y 108.0
C27A C28A H28D 109.5
C27A C28A H28E 109.5
H28D C28A H28E 109.5
C27A C28A H28F 109.5
H28D C28A H28F 109.5
H28E C28A H28F 109.5
C28G C27G O5A 114.(3)
C28G C27G H27A 108.9
O5A C27G H27A 108.9
C28G C27G H27B 108.9
O5A C27G H27B 108.9
H27A C27G H27B 107.7
C27G C28G H28A 109.5
C27G C28G H28B 109.5
H28A C28G H28B 109.5
C27G C28G H28C 109.5
H28A C28G H28C 109.5
H28B C28G H28C 109.5
C24A C23A C24C 119.8(11)
C24A C23A C22A 121.1(11)
C24C C23A C22A 118.7(10)
C23A C24A C23B 120.2(11)
C23A C24A H24A 119.9
C23B C24A H24A 119.9
C24B C23B C24A 120.7(11)
C24B C23B C22B 121.0(10)
C24A C23B C22B 118.3(10)
C23B C24B C23C 118.4(11)
C23B C24B H24B 120.8
C23C C24B H24B 120.8
C24C C23C C24B 120.3(11)
C24C C23C C22C 121.9(11)
C24B C23C C22C 117.8(11)
C23C C24C C23A 120.5(11)
C23C C24C H24C 119.8
C23A C24C H24C 119.8
O3B P1B O4B 116.9(8)
O3B P1B O5B 109.5(9)
O4B P1B O5B 108.6(8)
O3B P1B O2B 117.0(8)
O4B P1B O2B 100.4(6)
O5B P1B O2B 103.2(7)
C12B O1B C22B 106.3(8)
C2B O2B P1B 124.9(11)
C2B C1B C10B 117.3(11)
C2B C1B C11B 119.9(10)
C10B C1B C11B 122.3(10)
C1B C2B O2B 117.4(12)
C1B C2B C3B 123.0(13)
O2B C2B C3B 119.6(14)
C4B C3B C2B 119.6(15)
C4B C3B H3B 120.2
C2B C3B H3B 120.2
C3B C4B C5B 120.7(15)
C3B C4B H4B 119.6
C5B C4B H4B 119.6
C4B C5B C6B 121.2(12)
C4B C5B C10B 118.1(12)
C6B C5B C10B 120.7(12)
C7B C6B C5B 121.1(12)
C7B C6B H6B 119.4
C5B C6B H6B 119.4
C6B C7B C8B 120.3(13)
C6B C7B H7B 119.9
C8B C7B H7B 119.9
C9B C8B C7B 117.4(13)
C9B C8B H8B 121.3
C7B C8B H8B 121.3
C8B C9B C10B 123.3(12)
C8B C9B H9B 118.4
C10B C9B H9B 118.4
C1B C10B C5B 121.0(11)
C1B C10B C9B 122.2(10)
C5B C10B C9B 116.8(11)
C12B C11B C20B 118.3(10)
C12B C11B C1B 118.4(10)
C20B C11B C1B 123.2(10)
O1B C12B C11B 126.1(10)
O1B C12B C13B 111.0(10)
C11B C12B C13B 122.9(10)
C14B C13B C12B 119.0(11)
C14B C13B C21B 136.4(11)
C12B C13B C21B 104.4(10)
C13B C14B C15B 122.0(11)
C13B C14B H14B 119.0
C15B C14B H14B 119.0
C14B C15B C16B 124.0(11)
C14B C15B C20B 118.6(11)
C16B C15B C20B 117.3(11)
C17B C16B C15B 121.6(11)
C17B C16B H16B 119.2
C15B C16B H16B 119.2
C16B C17B C18B 119.7(13)
C16B C17B H17B 120.2
C18B C17B H17B 120.2
C19B C18B C17B 120.7(13)
C19B C18B H18B 119.7
C17B C18B H18B 119.7
C18B C19B C20B 122.9(12)
C18B C19B H19B 118.5
C20B C19B H19B 118.5
C19B C20B C11B 123.6(10)
C19B C20B C15B 117.7(11)
C11B C20B C15B 118.7(10)
C22B C21B C13B 107.4(10)
C22B C21B H21B 126.3
C13B C21B H21B 126.3
C21B C22B O1B 110.8(10)
C21B C22B C23B 133.6(10)
O1B C22B C23B 115.4(9)
C25B O4B P1B 119.0(12)
O4B C25B C26B 110.2(16)
O4B C25B H25X 109.6
C26B C25B H25X 109.6
O4B C25B H25Y 109.6
C26B C25B H25Y 109.6
H25X C25B H25Y 108.1
C25B C26B H26X 109.5
C25B C26B H26Y 109.5
H26X C26B H26Y 109.5
C25B C26B H26Z 109.5
H26X C26B H26Z 109.5
H26Y C26B H26Z 109.5
C27B O5B P1B 124.2(17)
O5B C27B C28B 114.(2)
O5B C27B H27R 108.8
C28B C27B H27R 108.8
O5B C27B H27S 108.8
C28B C27B H27S 108.8
H27R C27B H27S 107.7
C27B C28B H280 109.5
C27B C28B H281 109.5
H280 C28B H281 109.5
C27B C28B H282 109.5
H280 C28B H282 109.5
H281 C28B H282 109.5
C24F C23D C24D 118.8(12)
C24F C23D C22D 121.0(12)
C24D C23D C22D 120.2(12)
C23E C24D C23D 119.2(12)
C23E C24D H24D 120.4
C23D C24D H24D 120.4
C24E C23E C24D 120.2(11)
C24E C23E C22E 120.7(11)
C24D C23E C22E 119.1(11)
C23E C24E C23F 121.1(11)
C23E C24E H24E 119.5
C23F C24E H24E 119.5
C24E C23F C24F 118.4(11)
C24E C23F C22F 121.7(11)
C24F C23F C22F 119.9(11)
C23D C24F C23F 122.3(12)
C23D C24F H24F 118.9
C23F C24F H24F 118.9
C12C O1C C22C 106.1(8)
O3C P1C O5C 118.1(6)
O3C P1C O4C 111.7(6)
O5C P1C O4C 108.0(6)
O3C P1C O2C 116.5(5)
O5C P1C O2C 96.0(5)
O4C P1C O2C 104.8(5)
C2C O2C P1C 124.2(7)
C2C C1C C10C 117.2(10)
C2C C1C C11C 120.6(10)
C10C C1C C11C 122.1(10)
C1C C2C C3C 123.6(11)
C1C C2C O2C 115.3(10)
C3C C2C O2C 121.1(10)
C4C C3C C2C 119.4(11)
C4C C3C H3C 120.3
C2C C3C H3C 120.3
C3C C4C C5C 120.1(12)
C3C C4C H4C 119.9
C5C C4C H4C 119.9
C4C C5C C10C 120.7(11)
C4C C5C C6C 122.0(11)
C10C C5C C6C 117.3(11)
C7C C6C C5C 122.0(12)
C7C C6C H6C 119.0
C5C C6C H6C 119.0
C6C C7C C8C 120.2(12)
C6C C7C H7C 119.9
C8C C7C H7C 119.9
C7C C8C C9C 121.0(12)
C7C C8C H8C 119.5
C9C C8C H8C 119.5
C8C C9C C10C 118.8(12)
C8C C9C H9C 120.6
C10C C9C H9C 120.6
C5C C10C C9C 120.7(11)
C5C C10C C1C 118.9(10)
C9C C10C C1C 120.3(10)
C12C C11C C20C 115.3(11)
C12C C11C C1C 121.3(10)
C20C C11C C1C 123.4(10)
O1C C12C C11C 124.1(10)
O1C C12C C13C 110.1(10)
C11C C12C C13C 125.8(10)
C14C C13C C12C 117.3(11)
C14C C13C C21C 137.5(11)
C12C C13C C21C 104.9(10)
C13C C14C C15C 121.4(11)
C13C C14C H14C 119.3
C15C C14C H14C 119.3
C14C C15C C16C 122.2(11)
C14C C15C C20C 118.8(10)
C16C C15C C20C 119.0(11)
C17C C16C C15C 121.6(12)
C17C C16C H16C 119.2
C15C C16C H16C 119.2
C16C C17C C18C 120.8(11)
C16C C17C H17C 119.6
C18C C17C H17C 119.6
C19C C18C C17C 119.5(11)
C19C C18C H18C 120.3
C17C C18C H18C 120.3
C18C C19C C20C 121.9(11)
C18C C19C H19C 119.0
C20C C19C H19C 119.0
C11C C20C C19C 121.7(10)
C11C C20C C15C 121.3(11)
C19C C20C C15C 117.0(10)
C22C C21C C13C 107.8(11)
C22C C21C H21C 126.1
C13C C21C H21C 126.1
C21C C22C O1C 111.1(10)
C21C C22C C23C 133.2(11)
O1C C22C C23C 115.6(10)
C25C O4C P1C 118.1(9)
O4C C25C C26C 106.9(12)
O4C C25C H25C 110.3
C26C C25C H25C 110.3
O4C C25C H25D 110.3
C26C C25C H25D 110.3
H25C C25C H25D 108.6
C25C C26C H26D 109.5
C25C C26C H26E 109.5
H26D C26C H26E 109.5
C25C C26C H26F 109.5
H26D C26C H26F 109.5
H26E C26C H26F 109.5
C27C O5C P1C 119.4(9)
O5C C27C C28C 106.9(13)
O5C C27C H27C 110.3
C28C C27C H27C 110.3
O5C C27C H27D 110.3
C28C C27C H27D 110.3
H27C C27C H27D 108.6
C27C C28C H28G 109.5
C27C C28C H28H 109.5
H28G C28C H28H 109.5
C27C C28C H28I 109.5
H28G C28C H28I 109.5
H28H C28C H28I 109.5
O3D P1D O5D 113.9(6)
O3D P1D O4J 105.0(16)
O5D P1D O4J 123.8(15)
O3D P1D O4D 122.6(7)
O5D P1D O4D 95.9(8)
O3D P1D O2D 114.6(5)
O5D P1D O2D 104.8(5)
O4J P1D O2D 93.3(13)
O4D P1D O2D 102.3(7)
C25D O4D P1D 121.8(15)
O4D C25D C26D 114.0(19)
O4D C25D H25E 108.7
C26D C25D H25E 108.7
O4D C25D H25F 108.7
C26D C25D H25F 108.7
H25E C25D H25F 107.6
C25D C26D H26G 109.5
C25D C26D H26H 109.5
H26G C26D H26H 109.5
C25D C26D H26I 109.5
H26G C26D H26I 109.5
H26H C26D H26I 109.5
C25J O4J P1D 124.(3)
O4J C25J C26J 112.(4)
O4J C25J H25G 109.2
C26J C25J H25G 109.2
O4J C25J H25H 109.2
C26J C25J H25H 109.2
H25G C25J H25H 107.9
C25J C26J H26J 109.5
C25J C26J H26K 109.5
H26J C26J H26K 109.5
C25J C26J H26L 109.5
H26J C26J H26L 109.5
H26K C26J H26L 109.5
C22D O1D C12D 107.0(9)
C2D O2D P1D 125.2(7)
C2D C1D C10D 119.1(10)
C2D C1D C11D 119.2(10)
C10D C1D C11D 121.7(9)
C1D C2D C3D 122.9(11)
C1D C2D O2D 117.0(10)
C3D C2D O2D 119.9(10)
C4D C3D C2D 119.3(11)
C4D C3D H3D 120.4
C2D C3D H3D 120.4
C3D C4D C5D 120.5(11)
C3D C4D H4D 119.8
C5D C4D H4D 119.8
C6D C5D C4D 121.5(10)
C6D C5D C10D 119.2(10)
C4D C5D C10D 119.3(10)
C7D C6D C5D 121.8(11)
C7D C6D H6D 119.1
C5D C6D H6D 119.1
C6D C7D C8D 117.7(11)
C6D C7D H7D 121.1
C8D C7D H7D 121.1
C9D C8D C7D 122.1(11)
C9D C8D H8D 119.0
C7D C8D H8D 119.0
C8D C9D C10D 120.8(11)
C8D C9D H9D 119.6
C10D C9D H9D 119.6
C9D C10D C1D 122.8(10)
C9D C10D C5D 118.3(10)
C1D C10D C5D 118.9(10)
C12D C11D C20D 117.2(10)
C12D C11D C1D 120.9(10)
C20D C11D C1D 121.9(10)
C11D C12D O1D 125.8(11)
C11D C12D C13D 125.0(11)
O1D C12D C13D 109.2(10)
C14D C13D C21D 134.6(12)
C14D C13D C12D 119.7(11)
C21D C13D C12D 105.7(11)
C13D C14D C15D 117.5(11)
C13D C14D H14D 121.3
C15D C14D H14D 121.3
C16D C15D C14D 120.8(11)
C16D C15D C20D 118.0(11)
C14D C15D C20D 121.2(11)
C17D C16D C15D 122.9(12)
C17D C16D H16D 118.5
C15D C16D H16D 118.5
C16D C17D C18D 119.2(11)
C16D C17D H17D 120.4
C18D C17D H17D 120.4
C19D C18D C17D 121.0(11)
C19D C18D H18D 119.5
C17D C18D H18D 119.5
C18D C19D C20D 121.7(11)
C18D C19D H19D 119.2
C20D C19D H19D 119.2
C19D C20D C11D 123.5(11)
C19D C20D C15D 117.2(10)
C11D C20D C15D 119.3(10)
C22D C21D C13D 107.2(12)
C22D C21D H21D 126.4
C13D C21D H21D 126.4
O1D C22D C21D 110.8(12)
O1D C22D C23D 115.9(11)
C21D C22D C23D 133.1(13)
C27D O5D P1D 123.4(10)
C28D C27D O5D 109.6(15)
C28D C27D H27E 109.7
O5D C27D H27E 109.7
C28D C27D H27F 109.7
O5D C27D H27F 109.7
H27E C27D H27F 108.2
C27D C28D H28J 109.5
C27D C28D H28K 109.5
H28J C28D H28K 109.5
C27D C28D H28L 109.5
H28J C28D H28L 109.5
H28K C28D H28L 109.5
C22E O1E C12E 105.1(8)
C2E O2E P1E 123.5(7)
C2E C1E C10E 118.3(10)
C2E C1E C11E 119.0(10)
C10E C1E C11E 122.7(10)
C1E C2E O2E 117.0(10)
C1E C2E C3E 122.5(10)
O2E C2E C3E 120.2(10)
C4E C3E C2E 118.7(11)
C4E C3E H3E 120.7
C2E C3E H3E 120.7
C3E C4E C5E 121.2(10)
C3E C4E H4E 119.4
C5E C4E H4E 119.4
C4E C5E C6E 121.4(10)
C4E C5E C10E 120.3(10)
C6E C5E C10E 118.3(10)
C7E C6E C5E 120.3(12)
C7E C6E H6E 119.8
C5E C6E H6E 119.8
C6E C7E C8E 119.8(12)
C6E C7E H7E 120.1
C8E C7E H7E 120.1
C9E C8E C7E 121.8(13)
C9E C8E H8E 119.1
C7E C8E H8E 119.1
C8E C9E C10E 119.9(12)
C8E C9E H9E 120.1
C10E C9E H9E 120.1
C9E C10E C5E 119.8(10)
C9E C10E C1E 121.3(11)
C5E C10E C1E 118.8(10)
C12E C11E C20E 115.7(10)
C12E C11E C1E 120.9(10)
C20E C11E C1E 123.4(10)
C11E C12E O1E 124.2(10)
C11E C12E C13E 125.5(11)
O1E C12E C13E 110.3(9)
C12E C13E C14E 118.9(10)
C12E C13E C21E 104.4(10)
C14E C13E C21E 136.7(11)
C15E C14E C13E 118.7(11)
C15E C14E H14E 120.7
C13E C14E H14E 120.7
C14E C15E C16E 122.1(11)
C14E C15E C20E 121.0(10)
C16E C15E C20E 116.9(11)
C17E C16E C15E 122.8(13)
C17E C16E H16E 118.6
C15E C16E H16E 118.6
C16E C17E C18E 121.2(13)
C16E C17E H17E 119.4
C18E C17E H17E 119.4
C19E C18E C17E 118.7(13)
C19E C18E H18E 120.6
C17E C18E H18E 120.6
C18E C19E C20E 121.9(12)
C18E C19E H19E 119.1
C20E C19E H19E 119.1
C19E C20E C11E 121.2(11)
C19E C20E C15E 118.5(11)
C11E C20E C15E 120.3(10)
C22E C21E C13E 107.2(11)
C22E C21E H21E 126.4
C13E C21E H21E 126.4
C21E C22E O1E 112.9(11)
C21E C22E C23E 130.7(12)
O1E C22E C23E 116.2(10)
C25E O4E P1E 122.0(7)
O4E C25E C26E 108.1(10)
O4E C25E H25I 110.1
C26E C25E H25I 110.1
O4E C25E H25J 110.1
C26E C25E H25J 110.1
H25I C25E H25J 108.4
C25E C26E H26M 109.5
C25E C26E H26N 109.5
H26M C26E H26N 109.5
C25E C26E H26O 109.5
H26M C26E H26O 109.5
H26N C26E H26O 109.5
O3E P1E O5L 107.3(17)
O3E P1E O4E 116.3(5)
O5L P1E O4E 106.6(16)
O3E P1E O2E 115.7(5)
O5L P1E O2E 111.1(13)
O4E P1E O2E 99.4(5)
O3E P1E O5E 118.8(13)
O4E P1E O5E 105.7(15)
O2E P1E O5E 97.8(11)
C27E O5E P1E 136.(3)
O5E C27E C28E 128.(4)
O5E C27E H27G 105.4
C28E C27E H27G 105.4
O5E C27E H27H 105.4
C28E C27E H27H 105.4
H27G C27E H27H 106.0
C27E C28E H28M 109.5
C27E C28E H28N 109.5
H28M C28E H28N 109.5
C27E C28E H28O 109.5
H28M C28E H28O 109.5
H28N C28E H28O 109.5
C27L O5L P1E 130.(3)
O5L C27L C28L 119.(4)
O5L C27L H27I 107.6
C28L C27L H27I 107.6
O5L C27L H27J 107.6
C28L C27L H27J 107.6
H27I C27L H27J 107.0
C27L C28L H28P 109.5
C27L C28L H28Q 109.5
H28P C28L H28Q 109.5
C27L C28L H28R 109.5
H28P C28L H28R 109.5
H28Q C28L H28R 109.5
C22F O1F C12F 106.3(8)
C2F O2F P1M 125.7(8)
C2F O2F P1F 117.8(7)
O3F P1F O5F 110.1(9)
O3F P1F O4F 117.0(11)
O5F P1F O4F 109.0(10)
O3F P1F O2F 116.5(7)
O5F P1F O2F 105.8(8)
O4F P1F O2F 97.2(7)
C25F O4F P1F 124.6(16)
O4F C25F C26F 112.(2)
O4F C25F H25K 109.2
C26F C25F H25K 109.2
O4F C25F H25L 109.2
C26F C25F H25L 109.2
H25K C25F H25L 107.9
C25F C26F H26P 109.5
C25F C26F H26Q 109.5
H26P C26F H26Q 109.5
C25F C26F H26R 109.5
H26P C26F H26R 109.5
H26Q C26F H26R 109.5
C27F O5F P1F 121.8(14)
O5F C27F C28F 106.0(19)
O5F C27F H27K 110.5
C28F C27F H27K 110.5
O5F C27F H27L 110.5
C28F C27F H27L 110.5
H27K C27F H27L 108.7
C27F C28F H28S 109.5
C27F C28F H28T 109.5
H28S C28F H28T 109.5
C27F C28F H28U 109.5
H28S C28F H28U 109.5
H28T C28F H28U 109.5
O3M P1M O2F 109.5(16)
O3M P1M O5M 116.2(19)
O2F P1M O5M 102.3(13)
O3M P1M O4M 115.6(18)
O2F P1M O4M 101.5(13)
O5M P1M O4M 109.7(18)
C25M O4M P1M 124.(3)
O4M C25M C26M 105.(3)
O4M C25M H25M 110.8
C26M C25M H25M 110.8
O4M C25M H25N 110.8
C26M C25M H25N 110.8
H25M C25M H25N 108.8
C25M C26M H26S 109.5
C25M C26M H26T 109.5
H26S C26M H26T 109.5
C25M C26M H26U 109.5
H26S C26M H26U 109.5
H26T C26M H26U 109.5
C27M O5M P1M 115.(2)
O5M C27M C28M 105.(3)
O5M C27M H27M 110.8
C28M C27M H27M 110.8
O5M C27M H27N 110.8
C28M C27M H27N 110.8
H27M C27M H27N 108.9
C27M C28M H28V 109.5
C27M C28M H28W 109.5
H28V C28M H28W 109.5
C27M C28M H28$ 109.5
H28V C28M H28$ 109.5
H28W C28M H28$ 109.5
C2F C1F C10F 120.0(10)
C2F C1F C11F 121.1(10)
C10F C1F C11F 118.8(9)
C1F C2F C3F 121.6(10)
C1F C2F O2F 117.6(10)
C3F C2F O2F 120.7(10)
C4F C3F C2F 120.7(11)
C4F C3F H3F 119.6
C2F C3F H3F 119.6
C3F C4F C5F 119.5(11)
C3F C4F H4F 120.3
C5F C4F H4F 120.3
C4F C5F C10F 120.9(10)
C4F C5F C6F 122.0(10)
C10F C5F C6F 117.1(10)
C7F C6F C5F 121.7(10)
C7F C6F H6F 119.2
C5F C6F H6F 119.2
C6F C7F C8F 121.7(11)
C6F C7F H7F 119.2
C8F C7F H7F 119.2
C9F C8F C7F 116.4(11)
C9F C8F H8F 121.8
C7F C8F H8F 121.8
C8F C9F C10F 124.9(11)
C8F C9F H9F 117.5
C10F C9F H9F 117.5
C9F C10F C1F 124.9(9)
C9F C10F C5F 118.1(9)
C1F C10F C5F 117.0(9)
C12F C11F C20F 115.2(10)
C12F C11F C1F 123.0(10)
C20F C11F C1F 121.7(10)
C11F C12F O1F 124.8(10)
C11F C12F C13F 125.8(10)
O1F C12F C13F 109.3(9)
C14F C13F C21F 136.2(10)
C14F C13F C12F 118.5(10)
C21F C13F C12F 105.2(10)
C13F C14F C15F 118.2(10)
C13F C14F H14F 120.9
C15F C14F H14F 120.9
C14F C15F C20F 122.2(10)
C14F C15F C16F 120.3(10)
C20F C15F C16F 117.6(11)
C17F C16F C15F 122.0(12)
C17F C16F H16F 119.0
C15F C16F H16F 119.0
C16F C17F C18F 120.1(12)
C16F C17F H17F 120.0
C18F C17F H17F 120.0
C19F C18F C17F 120.5(12)
C19F C18F H18F 119.8
C17F C18F H18F 119.8
C18F C19F C20F 120.9(11)
C18F C19F H19F 119.6
C20F C19F H19F 119.6
C15F C20F C11F 120.1(10)
C15F C20F C19F 119.0(10)
C11F C20F C19F 120.9(10)
C22F C21F C13F 107.7(10)
C22F C21F H21F 126.2
C13F C21F H21F 126.2
C21F C22F O1F 111.4(10)
C21F C22F C23F 132.6(11)
O1F C22F C23F 115.9(9)

loop_
_geom_bond_atom_site_label_1
_geom_bond_atom_site_label_2
_geom_bond_distance
P1A O3A 1.432(10)
P1A O5A 1.538(10)
P1A O4A 1.561(10)
P1A O2A 1.596(8)
O1A C12A 1.386(14)
O1A C22A 1.421(14)
O2A C2A 1.438(13)
C1A C2A 1.320(15)
C1A C10A 1.427(15)
C1A C11A 1.481(15)
C2A C3A 1.387(16)
C3A C4A 1.363(17)
C3A H3A 0.95
C4A C5A 1.395(17)
C4A H4A 0.95
C5A C6A 1.405(17)
C5A C10A 1.437(16)
C6A C7A 1.336(18)
C6A H6A 0.95
C7A C8A 1.413(19)
C7A H7A 0.95
C8A C9A 1.383(18)
C8A H8A 0.95
C9A C10A 1.429(15)
C9A H9A 0.95
C11A C12A 1.347(15)
C11A C20A 1.445(16)
C12A C13A 1.404(17)
C13A C14A 1.389(17)
C13A C21A 1.462(17)
C14A C15A 1.405(18)
C14A H14A 0.95
C15A C16A 1.421(18)
C15A C20A 1.425(17)
C16A C17A 1.395(19)
C16A H16A 0.95
C17A C18A 1.388(18)
C17A H17A 0.95
C18A C19A 1.379(17)
C18A H18A 0.95
C19A C20A 1.390(16)
C19A H19A 0.95
C21A C22A 1.353(17)
C21A H21A 0.95
C22A C23A 1.438(17)
O4A C25A 1.411(16)
C25A C26A 1.50(2)
C25A H25A 0.99
C25A H25B 0.99
C26A H26A 0.98
C26A H26B 0.98
C26A H26C 0.98
O5A C27A 1.44(2)
O5A C27G 1.44(2)
C27A C28A 1.45(3)
C27A H27X 0.99
C27A H27Y 0.99
C28A H28D 0.98
C28A H28E 0.98
C28A H28F 0.98
C27G C28G 1.43(3)
C27G H27A 0.99
C27G H27B 0.99
C28G H28A 0.98
C28G H28B 0.98
C28G H28C 0.98
C23A C24A 1.379(16)
C23A C24C 1.397(15)
C24A C23B 1.407(16)
C24A H24A 0.95
C23B C24B 1.395(16)
C23B C22B 1.464(16)
C24B C23C 1.417(16)
C24B H24B 0.95
C23C C24C 1.391(17)
C23C C22C 1.453(16)
C24C H24C 0.95
P1B O3B 1.457(13)
P1B O4B 1.539(12)
P1B O5B 1.551(13)
P1B O2B 1.584(12)
O1B C12B 1.340(14)
O1B C22B 1.410(13)
O2B C2B 1.387(16)
C1B C2B 1.355(18)
C1B C10B 1.398(16)
C1B C11B 1.523(14)
C2B C3B 1.40(2)
C3B C4B 1.34(2)
C3B H3B 0.95
C4B C5B 1.405(19)
C4B H4B 0.95
C5B C6B 1.414(18)
C5B C10B 1.418(15)
C6B C7B 1.356(19)
C6B H6B 0.95
C7B C8B 1.471(19)
C7B H7B 0.95
C8B C9B 1.374(18)
C8B H8B 0.95
C9B C10B 1.434(16)
C9B H9B 0.95
C11B C12B 1.368(16)
C11B C20B 1.426(16)
C12B C13B 1.426(14)
C13B C14B 1.348(16)
C13B C21B 1.440(16)
C14B C15B 1.407(17)
C14B H14B 0.95
C15B C16B 1.425(17)
C15B C20B 1.465(16)
C16B C17B 1.362(17)
C16B H16B 0.95
C17B C18B 1.424(19)
C17B H17B 0.95
C18B C19B 1.323(19)
C18B H18B 0.95
C19B C20B 1.406(17)
C19B H19B 0.95
C21B C22B 1.348(16)
C21B H21B 0.95
O4B C25B 1.43(2)
C25B C26B 1.51(2)
C25B H25X 0.99
C25B H25Y 0.99
C26B H26X 0.98
C26B H26Y 0.98
C26B H26Z 0.98
O5B C27B 1.30(3)
C27B C28B 1.38(3)
C27B H27R 0.99
C27B H27S 0.99
C28B H280 0.98
C28B H281 0.98
C28B H282 0.98
C23D C24F 1.372(17)
C23D C24D 1.416(17)
C23D C22D 1.446(17)
C24D C23E 1.401(17)
C24D H24D 0.95
C23E C24E 1.379(16)
C23E C22E 1.484(16)
C24E C23F 1.386(16)
C24E H24E 0.95
C23F C24F 1.393(17)
C23F C22F 1.474(16)
C24F H24F 0.95
O1C C12C 1.369(13)
O1C C22C 1.402(13)
P1C O3C 1.443(9)
P1C O5C 1.560(10)
P1C O4C 1.563(10)
P1C O2C 1.581(8)
O2C C2C 1.421(13)
C1C C2C 1.372(15)
C1C C10C 1.441(15)
C1C C11C 1.487(16)
C2C C3C 1.375(17)
C3C C4C 1.374(18)
C3C H3C 0.95
C4C C5C 1.393(17)
C4C H4C 0.95
C5C C10C 1.400(16)
C5C C6C 1.419(16)
C6C C7C 1.362(17)
C6C H6C 0.95
C7C C8C 1.377(18)
C7C H7C 0.95
C8C C9C 1.391(17)
C8C H8C 0.95
C9C C10C 1.421(15)
C9C H9C 0.95
C11C C12C 1.373(16)
C11C C20C 1.418(16)
C12C C13C 1.416(16)
C13C C14C 1.380(16)
C13C C21C 1.439(16)
C14C C15C 1.394(17)
C14C H14C 0.95
C15C C16C 1.419(16)
C15C C20C 1.446(16)
C16C C17C 1.332(18)
C16C H16C 0.95
C17C C18C 1.438(17)
C17C H17C 0.95
C18C C19C 1.357(15)
C18C H18C 0.95
C19C C20C 1.436(16)
C19C H19C 0.95
C21C C22C 1.338(16)
C21C H21C 0.95
O4C C25C 1.489(16)
C25C C26C 1.50(2)
C25C H25C 0.99
C25C H25D 0.99
C26C H26D 0.98
C26C H26E 0.98
C26C H26F 0.98
O5C C27C 1.466(17)
C27C C28C 1.51(2)
C27C H27C 0.99
C27C H27D 0.99
C28C H28G 0.98
C28C H28H 0.98
C28C H28I 0.98
P1D O3D 1.447(11)
P1D O5D 1.553(11)
P1D O4J 1.55(2)
P1D O4D 1.561(13)
P1D O2D 1.577(8)
O4D C25D 1.40(2)
C25D C26D 1.49(3)
C25D H25E 0.99
C25D H25F 0.99
C26D H26G 0.98
C26D H26H 0.98
C26D H26I 0.98
O4J C25J 1.41(3)
C25J C26J 1.49(4)
C25J H25G 0.99
C25J H25H 0.99
C26J H26J 0.98
C26J H26K 0.98
C26J H26L 0.98
O1D C22D 1.367(15)
O1D C12D 1.374(14)
O2D C2D 1.400(13)
C1D C2D 1.377(15)
C1D C10D 1.422(15)
C1D C11D 1.494(15)
C2D C3D 1.397(16)
C3D C4D 1.383(16)
C3D H3D 0.95
C4D C5D 1.424(16)
C4D H4D 0.95
C5D C6D 1.407(16)
C5D C10D 1.439(15)
C6D C7D 1.389(16)
C6D H6D 0.95
C7D C8D 1.417(17)
C7D H7D 0.95
C8D C9D 1.372(17)
C8D H8D 0.95
C9D C10D 1.405(15)
C9D H9D 0.95
C11D C12D 1.355(16)
C11D C20D 1.431(15)
C12D C13D 1.417(17)
C13D C14D 1.402(17)
C13D C21D 1.416(19)
C14D C15D 1.425(17)
C14D H14D 0.95
C15D C16D 1.406(17)
C15D C20D 1.453(17)
C16D C17D 1.347(17)
C16D H16D 0.95
C17D C18D 1.381(17)
C17D H17D 0.95
C18D C19D 1.380(16)
C18D H18D 0.95
C19D C20D 1.394(16)
C19D H19D 0.95
C21D C22D 1.369(18)
C21D H21D 0.95
O5D C27D 1.485(18)
C27D C28D 1.44(2)
C27D H27E 0.99
C27D H27F 0.99
C28D H28J 0.98
C28D H28K 0.98
C28D H28L 0.98
O1E C22E 1.352(14)
O1E C12E 1.386(13)
O3E P1E 1.467(9)
O2E C2E 1.396(13)
O2E P1E 1.569(8)
C1E C2E 1.383(15)
C1E C10E 1.436(15)
C1E C11E 1.486(15)
C2E C3E 1.437(15)
C3E C4E 1.361(16)
C3E H3E 0.95
C4E C5E 1.410(15)
C4E H4E 0.95
C5E C6E 1.430(16)
C5E C10E 1.432(15)
C6E C7E 1.385(17)
C6E H6E 0.95
C7E C8E 1.403(19)
C7E H7E 0.95
C8E C9E 1.367(18)
C8E H8E 0.95
C9E C10E 1.412(16)
C9E H9E 0.95
C11E C12E 1.378(15)
C11E C20E 1.424(16)
C12E C13E 1.391(15)
C13E C14E 1.408(16)
C13E C21E 1.434(16)
C14E C15E 1.389(16)
C14E H14E 0.95
C15E C16E 1.416(17)
C15E C20E 1.439(16)
C16E C17E 1.324(19)
C16E H16E 0.95
C17E C18E 1.41(2)
C17E H17E 0.95
C18E C19E 1.361(17)
C18E H18E 0.95
C19E C20E 1.418(16)
C19E H19E 0.95
C21E C22E 1.325(17)
C21E H21E 0.95
O4E C25E 1.433(13)
O4E P1E 1.566(9)
C25E C26E 1.444(19)
C25E H25I 0.99
C25E H25J 0.99
C26E H26M 0.98
C26E H26N 0.98
C26E H26O 0.98
P1E O5L 1.562(19)
P1E O5E 1.575(17)
O5E C27E 1.33(4)
C27E C28E 1.60(3)
C27E H27G 0.99
C27E H27H 0.99
C28E H28M 0.98
C28E H28N 0.98
C28E H28O 0.98
O5L C27L 1.34(4)
C27L C28L 1.62(4)
C27L H27I 0.99
C27L H27J 0.99
C28L H28P 0.98
C28L H28Q 0.98
C28L H28R 0.98
O1F C22F 1.374(13)
O1F C12F 1.378(13)
O2F C2F 1.405(13)
O2F P1M 1.538(13)
O2F P1F 1.648(10)
P1F O3F 1.467(15)
P1F O5F 1.573(14)
P1F O4F 1.576(15)
O4F C25F 1.44(2)
C25F C26F 1.47(2)
C25F H25K 0.99
C25F H25L 0.99
C26F H26P 0.98
C26F H26Q 0.98
C26F H26R 0.98
O5F C27F 1.46(2)
C27F C28F 1.49(3)
C27F H27K 0.99
C27F H27L 0.99
C28F H28S 0.98
C28F H28T 0.98
C28F H28U 0.98
P1M O3M 1.49(2)
P1M O5M 1.57(2)
P1M O4M 1.571(19)
O4M C25M 1.47(3)
C25M C26M 1.49(3)
C25M H25M 0.99
C25M H25N 0.99
C26M H26S 0.98
C26M H26T 0.98
C26M H26U 0.98
O5M C27M 1.46(3)
C27M C28M 1.49(3)
C27M H27M 0.99
C27M H27N 0.99
C28M H28V 0.98
C28M H28W 0.98
C28M H28$ 0.98
C1F C2F 1.364(15)
C1F C10F 1.418(14)
C1F C11F 1.506(14)
C2F C3F 1.383(15)
C3F C4F 1.355(17)
C3F H3F 0.95
C4F C5F 1.404(16)
C4F H4F 0.95
C5F C10F 1.426(14)
C5F C6F 1.478(16)
C6F C7F 1.285(17)
C6F H6F 0.95
C7F C8F 1.473(16)
C7F H7F 0.95
C8F C9F 1.355(15)
C8F H8F 0.95
C9F C10F 1.384(15)
C9F H9F 0.95
C11F C12F 1.367(15)
C11F C20F 1.426(15)
C12F C13F 1.422(15)
C13F C14F 1.377(15)
C13F C21F 1.417(16)
C14F C15F 1.405(15)
C14F H14F 0.95
C15F C20F 1.418(15)
C15F C16F 1.425(16)
C16F C17F 1.356(18)
C16F H16F 0.95
C17F C18F 1.421(18)
C17F H17F 0.95
C18F C19F 1.339(17)
C18F H18F 0.95
C19F C20F 1.449(16)
C19F H19F 0.95
C21F C22F 1.351(15)
C21F H21F 0.95

loop_
_geom_torsion_atom_site_label_1
_geom_torsion_atom_site_label_2
_geom_torsion_atom_site_label_3
_geom_torsion_atom_site_label_4
_geom_torsion
O3A P1A O2A C2A 28.6(10)
O5A P1A O2A C2A 160.4(8)
O4A P1A O2A C2A -91.6(9)
C10A C1A C2A C3A -2.1(17)
C11A C1A C2A C3A -179.4(11)
C10A C1A C2A O2A 179.3(9)
C11A C1A C2A O2A 2.0(16)
P1A O2A C2A C1A -134.7(9)
P1A O2A C2A C3A 46.5(13)
C1A C2A C3A C4A 1.6(18)
O2A C2A C3A C4A -179.8(10)
C2A C3A C4A C5A -0.1(18)
C3A C4A C5A C6A 176.9(11)
C3A C4A C5A C10A -0.7(18)
C4A C5A C6A C7A 180.0(12)
C10A C5A C6A C7A -2.4(18)
C5A C6A C7A C8A 1.(2)
C6A C7A C8A C9A 0.(2)
C7A C8A C9A C10A -0.6(19)
C2A C1A C10A C9A -178.3(11)
C11A C1A C10A C9A -0.9(16)
C2A C1A C10A C5A 1.1(15)
C11A C1A C10A C5A 178.6(10)
C8A C9A C10A C1A 178.9(11)
C8A C9A C10A C5A -0.5(17)
C4A C5A C10A C1A 0.2(16)
C6A C5A C10A C1A -177.5(10)
C4A C5A C10A C9A 179.7(11)
C6A C5A C10A C9A 2.0(15)
C2A C1A C11A C12A 73.6(15)
C10A C1A C11A C12A -103.7(12)
C2A C1A C11A C20A -105.6(13)
C10A C1A C11A C20A 77.1(13)
C20A C11A C12A O1A 176.1(10)
C1A C11A C12A O1A -3.2(17)
C20A C11A C12A C13A -4.7(17)
C1A C11A C12A C13A 176.0(11)
C22A O1A C12A C11A -179.5(11)
C22A O1A C12A C13A 1.2(13)
C11A C12A C13A C14A 5.(2)
O1A C12A C13A C14A -175.7(11)
C11A C12A C13A C21A -179.4(11)
O1A C12A C13A C21A -0.1(14)
C12A C13A C14A C15A -3.5(19)
C21A C13A C14A C15A -177.5(14)
C13A C14A C15A C16A -179.9(13)
C13A C14A C15A C20A 2.(2)
C14A C15A C16A C17A -176.6(14)
C20A C15A C16A C17A 1.(2)
C15A C16A C17A C18A -4.(2)
C16A C17A C18A C19A 4.(2)
C17A C18A C19A C20A -1.(2)
C18A C19A C20A C15A -1.6(19)
C18A C19A C20A C11A -180.0(11)
C14A C15A C20A C19A 179.5(12)
C16A C15A C20A C19A 1.7(19)
C14A C15A C20A C11A -2.2(19)
C16A C15A C20A C11A -179.9(11)
C12A C11A C20A C19A -178.5(11)
C1A C11A C20A C19A 0.7(17)
C12A C11A C20A C15A 3.1(16)
C1A C11A C20A C15A -177.6(10)
C14A C13A C21A C22A 173.3(15)
C12A C13A C21A C22A -1.1(15)
C13A C21A C22A O1A 1.9(15)
C13A C21A C22A C23A -175.1(14)
C12A O1A C22A C21A -1.9(13)
C12A O1A C22A C23A 175.7(10)
O3A P1A O4A C25A 176.2(11)
O5A P1A O4A C25A 46.6(12)
O2A P1A O4A C25A -60.6(12)
P1A O4A C25A C26A 166.8(11)
O3A P1A O5A C27A 47.(2)
O4A P1A O5A C27A 170.(2)
O2A P1A O5A C27A -80.(2)
O3A P1A O5A C27G 73.(3)
O4A P1A O5A C27G -165.(3)
O2A P1A O5A C27G -55.(3)
P1A O5A C27A C28A -171.(2)
P1A O5A C27G C28G 168.(3)
C21A C22A C23A C24A 157.2(15)
O1A C22A C23A C24A -19.6(16)
C21A C22A C23A C24C -15.(2)
O1A C22A C23A C24C 168.1(10)
C24C C23A C24A C23B -2.4(17)
C22A C23A C24A C23B -174.5(11)
C23A C24A C23B C24B 2.1(18)
C23A C24A C23B C22B -176.3(11)
C24A C23B C24B C23C -1.4(17)
C22B C23B C24B C23C 176.9(11)
C23B C24B C23C C24C 1.1(17)
C23B C24B C23C C22C -179.7(10)
C24B C23C C24C C23A -1.5(18)
C22C C23C C24C C23A 179.4(11)
C24A C23A C24C C23C 2.1(17)
C22A C23A C24C C23C 174.4(11)
O3B P1B O2B C2B -15.2(16)
O4B P1B O2B C2B -142.8(13)
O5B P1B O2B C2B 105.1(14)
C10B C1B C2B O2B -171.6(13)
C11B C1B C2B O2B 0.(2)
C10B C1B C2B C3B 5.(2)
C11B C1B C2B C3B 177.0(16)
P1B O2B C2B C1B 139.7(13)
P1B O2B C2B C3B -37.(2)
C1B C2B C3B C4B -3.(3)
O2B C2B C3B C4B 173.2(17)
C2B C3B C4B C5B -2.(3)
C3B C4B C5B C6B -172.5(16)
C3B C4B C5B C10B 6.(2)
C4B C5B C6B C7B -178.9(14)
C10B C5B C6B C7B 3.(2)
C5B C6B C7B C8B 3.(2)
C6B C7B C8B C9B -7.(2)
C7B C8B C9B C10B 5.(2)
C2B C1B C10B C5B -1.3(18)
C11B C1B C10B C5B -173.0(11)
C2B C1B C10B C9B 178.1(13)
C11B C1B C10B C9B 6.3(17)
C4B C5B C10B C1B -3.9(18)
C6B C5B C10B C1B 174.3(12)
C4B C5B C10B C9B 176.7(13)
C6B C5B C10B C9B -5.1(17)
C8B C9B C10B C1B -178.2(13)
C8B C9B C10B C5B 1.2(19)
C2B C1B C11B C12B -69.8(17)
C10B C1B C11B C12B 101.8(13)
C2B C1B C11B C20B 106.8(15)
C10B C1B C11B C20B -81.6(15)
C22B O1B C12B C11B -179.9(11)
C22B O1B C12B C13B -1.5(12)
C20B C11B C12B O1B -172.9(10)
C1B C11B C12B O1B 3.8(17)
C20B C11B C12B C13B 8.9(17)
C1B C11B C12B C13B -174.4(10)
O1B C12B C13B C14B 176.9(10)
C11B C12B C13B C14B -4.7(17)
O1B C12B C13B C21B 0.9(12)
C11B C12B C13B C21B 179.3(10)
C12B C13B C14B C15B -1.1(17)
C21B C13B C14B C15B 173.3(13)
C13B C14B C15B C16B -174.0(12)
C13B C14B C15B C20B 2.2(18)
C14B C15B C16B C17B 176.5(13)
C20B C15B C16B C17B 0.3(19)
C15B C16B C17B C18B 0.(2)
C16B C17B C18B C19B 1.(2)
C17B C18B C19B C20B -3.(2)
C18B C19B C20B C11B -177.3(13)
C18B C19B C20B C15B 3.1(19)
C12B C11B C20B C19B 173.0(11)
C1B C11B C20B C19B -3.6(18)
C12B C11B C20B C15B -7.4(16)
C1B C11B C20B C15B 176.0(10)
C14B C15B C20B C19B -178.3(11)
C16B C15B C20B C19B -1.9(17)
C14B C15B C20B C11B 2.1(17)
C16B C15B C20B C11B 178.5(11)
C14B C13B C21B C22B -174.8(13)
C12B C13B C21B C22B 0.2(12)
C13B C21B C22B O1B -1.1(13)
C13B C21B C22B C23B 172.9(12)
C12B O1B C22B C21B 1.6(12)
C12B O1B C22B C23B -173.5(9)
C24B C23B C22B C21B -165.1(13)
C24A C23B C22B C21B 13.(2)
C24B C23B C22B O1B 8.6(16)
C24A C23B C22B O1B -173.0(10)
O3B P1B O4B C25B 53.0(17)
O5B P1B O4B C25B -71.5(16)
O2B P1B O4B C25B -179.4(14)
P1B O4B C25B C26B -156.4(13)
O3B P1B O5B C27B 165.2(19)
O4B P1B O5B C27B -66.(2)
O2B P1B O5B C27B 40.(2)
P1B O5B C27B C28B -55.(3)
C24F C23D C24D C23E -3.(2)
C22D C23D C24D C23E 177.8(13)
C23D C24D C23E C24E 3.(2)
C23D C24D C23E C22E -178.6(12)
C24D C23E C24E C23F -1.(2)
C22E C23E C24E C23F -179.9(12)
C23E C24E C23F C24F -0.1(19)
C23E C24E C23F C22F -179.3(12)
C24D C23D C24F C23F 2.(2)
C22D C23D C24F C23F -179.2(12)
C24E C23F C24F C23D 0.(2)
C22F C23F C24F C23D 179.2(12)
O3C P1C O2C C2C -20.7(11)
O5C P1C O2C C2C -146.3(9)
O4C P1C O2C C2C 103.2(9)
C10C C1C C2C C3C 2.3(17)
C11C C1C C2C C3C 179.8(11)
C10C C1C C2C O2C -178.9(9)
C11C C1C C2C O2C -1.4(15)
P1C O2C C2C C1C 140.5(9)
P1C O2C C2C C3C -40.7(15)
C1C C2C C3C C4C -0.7(19)
O2C C2C C3C C4C -179.4(11)
C2C C3C C4C C5C -0.9(19)
C3C C4C C5C C10C 0.7(19)
C3C C4C C5C C6C -178.4(12)
C4C C5C C6C C7C 178.2(12)
C10C C5C C6C C7C -1.0(18)
C5C C6C C7C C8C -1.0(19)
C6C C7C C8C C9C 1.5(18)
C7C C8C C9C C10C -0.1(17)
C4C C5C C10C C9C -176.7(11)
C6C C5C C10C C9C 2.5(17)
C4C C5C C10C C1C 1.0(17)
C6C C5C C10C C1C -179.8(10)
C8C C9C C10C C5C -2.0(17)
C8C C9C C10C C1C -179.7(10)
C2C C1C C10C C5C -2.4(15)
C11C C1C C10C C5C -179.9(10)
C2C C1C C10C C9C 175.3(10)
C11C C1C C10C C9C -2.2(16)
C2C C1C C11C C12C -66.2(15)
C10C C1C C11C C12C 111.2(13)
C2C C1C C11C C20C 112.7(13)
C10C C1C C11C C20C -69.9(15)
C22C O1C C12C C11C -179.1(11)
C22C O1C C12C C13C 0.7(12)
C20C C11C C12C O1C 178.8(10)
C1C C11C C12C O1C -2.3(18)
C20C C11C C12C C13C -1.1(18)
C1C C11C C12C C13C 177.9(11)
O1C C12C C13C C14C -176.5(10)
C11C C12C C13C C14C 3.3(18)
O1C C12C C13C C21C -1.4(13)
C11C C12C C13C C21C 178.4(11)
C12C C13C C14C C15C -2.6(18)
C21C C13C C14C C15C -175.5(13)
C13C C14C C15C C16C 178.8(12)
C13C C14C C15C C20C -0.2(18)
C14C C15C C16C C17C 177.0(12)
C20C C15C C16C C17C -4.0(19)
C15C C16C C17C C18C 1.(2)
C16C C17C C18C C19C 1.0(18)
C17C C18C C19C C20C -0.5(17)
C12C C11C C20C C19C 177.2(10)
C1C C11C C20C C19C -1.8(17)
C12C C11C C20C C15C -1.9(16)
C1C C11C C20C C15C 179.1(10)
C18C C19C C20C C11C 178.6(11)
C18C C19C C20C C15C -2.2(16)
C14C C15C C20C C11C 2.6(17)
C16C C15C C20C C11C -176.5(11)
C14C C15C C20C C19C -176.6(11)
C16C C15C C20C C19C 4.4(16)
C14C C13C C21C C22C 175.1(14)
C12C C13C C21C C22C 1.6(13)
C13C C21C C22C O1C -1.2(14)
C13C C21C C22C C23C -177.2(12)
C12C O1C C22C C21C 0.3(13)
C12C O1C C22C C23C 177.1(10)
C24C C23C C22C C21C -168.7(13)
C24B C23C C22C C21C 12.(2)
C24C C23C C22C O1C 15.5(16)
C24B C23C C22C O1C -163.7(10)
O3C P1C O4C C25C -178.4(10)
O5C P1C O4C C25C -46.9(11)
O2C P1C O4C C25C 54.7(11)
P1C O4C C25C C26C -154.6(10)
O3C P1C O5C C27C 55.6(13)
O4C P1C O5C C27C -72.3(12)
O2C P1C O5C C27C 180.0(11)
P1C O5C C27C C28C 156.8(12)
O3D P1D O4D C25D 54.(2)
O5D P1D O4D C25D 177.3(16)
O2D P1D O4D C25D -76.1(17)
P1D O4D C25D C26D -162.1(16)
O3D P1D O4J C25J -78.(4)
O5D P1D O4J C25J 55.(4)
O2D P1D O4J C25J 165.(4)
P1D O4J C25J C26J -118.(5)
O3D P1D O2D C2D 31.2(11)
O5D P1D O2D C2D -94.4(10)
O4J P1D O2D C2D 139.4(17)
O4D P1D O2D C2D 166.1(10)
C10D C1D C2D C3D -2.2(16)
C11D C1D C2D C3D 176.5(10)
C10D C1D C2D O2D -177.3(9)
C11D C1D C2D O2D 1.3(15)
P1D O2D C2D C1D -149.3(9)
P1D O2D C2D C3D 35.4(14)
C1D C2D C3D C4D 0.0(18)
O2D C2D C3D C4D 175.0(10)
C2D C3D C4D C5D 1.8(17)
C3D C4D C5D C6D 178.4(11)
C3D C4D C5D C10D -1.4(17)
C4D C5D C6D C7D -177.4(11)
C10D C5D C6D C7D 2.3(17)
C5D C6D C7D C8D 0.7(17)
C6D C7D C8D C9D -3.4(17)
C7D C8D C9D C10D 3.1(17)
C8D C9D C10D C1D 177.8(10)
C8D C9D C10D C5D 0.0(16)
C2D C1D C10D C9D -175.3(10)
C11D C1D C10D C9D 6.1(15)
C2D C1D C10D C5D 2.5(14)
C11D C1D C10D C5D -176.1(9)
C6D C5D C10D C9D -2.6(15)
C4D C5D C10D C9D 177.1(10)
C6D C5D C10D C1D 179.5(10)
C4D C5D C10D C1D -0.8(15)
C2D C1D C11D C12D 68.5(14)
C10D C1D C11D C12D -112.9(12)
C2D C1D C11D C20D -110.1(12)
C10D C1D C11D C20D 68.5(14)
C20D C11D C12D O1D 179.9(11)
C1D C11D C12D O1D 1.2(19)
C20D C11D C12D C13D -0.7(18)
C1D C11D C12D C13D -179.4(11)
C22D O1D C12D C11D 177.0(12)
C22D O1D C12D C13D -2.5(14)
C11D C12D C13D C14D 3.(2)
O1D C12D C13D C14D -177.8(12)
C11D C12D C13D C21D -177.5(13)
O1D C12D C13D C21D 2.0(15)
C21D C13D C14D C15D 177.7(16)
C12D C13D C14D C15D -3.(2)
C13D C14D C15D C16D 179.3(12)
C13D C14D C15D C20D 0.8(19)
C14D C15D C16D C17D 179.9(12)
C20D C15D C16D C17D -1.5(19)
C15D C16D C17D C18D 1.7(19)
C16D C17D C18D C19D -1.1(18)
C17D C18D C19D C20D 0.4(17)
C18D C19D C20D C11D 178.0(11)
C18D C19D C20D C15D -0.2(16)
C12D C11D C20D C19D -179.3(11)
C1D C11D C20D C19D -0.7(17)
C12D C11D C20D C15D -1.1(16)
C1D C11D C20D C15D 177.5(10)
C16D C15D C20D C19D 0.8(17)
C14D C15D C20D C19D 179.3(12)
C16D C15D C20D C11D -177.5(11)
C14D C15D C20D C11D 1.1(18)
C14D C13D C21D C22D 179.1(16)
C12D C13D C21D C22D -0.7(16)
C12D O1D C22D C21D 2.1(15)
C12D O1D C22D C23D 177.8(11)
C13D C21D C22D O1D -0.8(17)
C13D C21D C22D C23D -175.6(15)
C24F C23D C22D O1D 177.7(12)
C24D C23D C22D O1D -3.1(19)
C24F C23D C22D C21D -8.(3)
C24D C23D C22D C21D 171.5(16)
O3D P1D O5D C27D 178.3(11)
O4J P1D O5D C27D 49.(2)
O4D P1D O5D C27D 48.7(13)
O2D P1D O5D C27D -55.6(13)
P1D O5D C27D C28D 165.6(12)
C10E C1E C2E O2E 179.0(9)
C11E C1E C2E O2E -3.7(15)
C10E C1E C2E C3E 4.5(16)
C11E C1E C2E C3E -178.2(10)
P1E O2E C2E C1E 141.5(9)
P1E O2E C2E C3E -43.9(13)
C1E C2E C3E C4E -4.0(16)
O2E C2E C3E C4E -178.3(9)
C2E C3E C4E C5E 0.6(16)
C3E C4E C5E C6E -179.5(10)
C3E C4E C5E C10E 2.1(16)
C4E C5E C6E C7E 178.2(11)
C10E C5E C6E C7E -3.3(18)
C5E C6E C7E C8E 3.4(19)
C6E C7E C8E C9E -1.(2)
C7E C8E C9E C10E -1.(2)
C8E C9E C10E C5E 0.7(18)
C8E C9E C10E C1E -178.1(11)
C4E C5E C10E C9E 179.7(11)
C6E C5E C10E C9E 1.2(16)
C4E C5E C10E C1E -1.5(16)
C6E C5E C10E C1E -180.0(10)
C2E C1E C10E C9E 177.1(11)
C11E C1E C10E C9E -0.1(17)
C2E C1E C10E C5E -1.7(15)
C11E C1E C10E C5E -178.9(10)
C2E C1E C11E C12E -69.5(15)
C10E C1E C11E C12E 107.7(13)
C2E C1E C11E C20E 108.7(13)
C10E C1E C11E C20E -74.2(15)
C20E C11E C12E O1E -177.8(10)
C1E C11E C12E O1E 0.4(17)
C20E C11E C12E C13E 0.5(17)
C1E C11E C12E C13E 178.8(11)
C22E O1E C12E C11E -179.6(11)
C22E O1E C12E C13E 1.8(13)
C11E C12E C13E C14E -1.8(18)
O1E C12E C13E C14E 176.7(10)
C11E C12E C13E C21E 179.8(12)
O1E C12E C13E C21E -1.7(13)
C12E C13E C14E C15E 0.9(18)
C21E C13E C14E C15E 178.7(14)
C13E C14E C15E C16E -178.7(12)
C13E C14E C15E C20E 1.2(19)
C14E C15E C16E C17E -178.2(14)
C20E C15E C16E C17E 2.(2)
C15E C16E C17E C18E -4.(2)
C16E C17E C18E C19E 4.(2)
C17E C18E C19E C20E -2.(2)
C18E C19E C20E C11E -177.5(13)
C18E C19E C20E C15E -1.(2)
C12E C11E C20E C19E 178.4(11)
C1E C11E C20E C19E 0.2(18)
C12E C11E C20E C15E 1.7(16)
C1E C11E C20E C15E -176.6(11)
C14E C15E C20E C19E -179.4(12)
C16E C15E C20E C19E 0.5(17)
C14E C15E C20E C11E -2.5(18)
C16E C15E C20E C11E 177.4(11)
C12E C13E C21E C22E 0.9(15)
C14E C13E C21E C22E -177.1(15)
C13E C21E C22E O1E 0.2(17)
C13E C21E C22E C23E 175.4(14)
C12E O1E C22E C21E -1.3(15)
C12E O1E C22E C23E -177.2(11)
C24E C23E C22E C21E -156.2(15)
C24D C23E C22E C21E 25.(2)
C24E C23E C22E O1E 18.8(19)
C24D C23E C22E O1E -159.8(12)
P1E O4E C25E C26E 158.4(11)
C25E O4E P1E O3E -61.9(11)
C25E O4E P1E O5L 57.7(18)
C25E O4E P1E O2E 173.2(10)
C25E O4E P1E O5E 72.3(15)
C2E O2E P1E O3E -30.6(10)
C2E O2E P1E O5L -153.3(19)
C2E O2E P1E O4E 94.7(9)
C2E O2E P1E O5E -157.9(17)
O3E P1E O5E C27E 175.(4)
O4E P1E O5E C27E 42.(5)
O2E P1E O5E C27E -60.(5)
P1E O5E C27E C28E 73.(7)
O3E P1E O5L C27L -86.(4)
O4E P1E O5L C27L 149.(4)
O2E P1E O5L C27L 42.(5)
P1E O5L C27L C28L -88.(6)
C2F O2F P1F O3F -25.0(12)
C2F O2F P1F O5F 97.8(10)
C2F O2F P1F O4F -150.0(11)
O3F P1F O4F C25F 32.(2)
O5F P1F O4F C25F -94.(2)
O2F P1F O4F C25F 156.5(18)
P1F O4F C25F C26F 90.(3)
O3F P1F O5F C27F -174.8(16)
O4F P1F O5F C27F -45.2(19)
O2F P1F O5F C27F 58.4(18)
P1F O5F C27F C28F -133.4(19)
C2F O2F P1M O3M -45.(2)
C2F O2F P1M O5M 79.2(17)
C2F O2F P1M O4M -167.4(15)
O3M P1M O4M C25M -11.(4)
O2F P1M O4M C25M 108.(3)
O5M P1M O4M C25M -145.(3)
P1M O4M C25M C26M 107.(4)
O3M P1M O5M C27M -59.(4)
O2F P1M O5M C27M -178.(3)
O4M P1M O5M C27M 75.(3)
P1M O5M C27M C28M 178.(3)
C10F C1F C2F C3F 7.0(17)
C11F C1F C2F C3F -175.0(11)
C10F C1F C2F O2F -176.4(9)
C11F C1F C2F O2F 1.7(16)
P1M O2F C2F C1F 158.4(12)
P1F O2F C2F C1F 123.9(10)
P1M O2F C2F C3F -25.0(18)
P1F O2F C2F C3F -59.4(14)
C1F C2F C3F C4F -4.8(19)
O2F C2F C3F C4F 178.7(11)
C2F C3F C4F C5F 0.4(19)
C3F C4F C5F C10F 1.5(19)
C3F C4F C5F C6F -177.6(12)
C4F C5F C6F C7F 176.4(13)
C10F C5F C6F C7F -2.7(19)
C5F C6F C7F C8F 3.(2)
C6F C7F C8F C9F -1.(2)
C7F C8F C9F C10F -3.1(19)
C8F C9F C10F C1F -177.0(12)
C8F C9F C10F C5F 3.7(19)
C2F C1F C10F C9F 175.7(11)
C11F C1F C10F C9F -2.4(16)
C2F C1F C10F C5F -4.9(15)
C11F C1F C10F C5F 177.0(10)
C4F C5F C10F C9F -179.8(12)
C6F C5F C10F C9F -0.7(16)
C4F C5F C10F C1F 0.7(17)
C6F C5F C10F C1F 179.8(10)
C2F C1F C11F C12F -72.7(15)
C10F C1F C11F C12F 105.4(12)
C2F C1F C11F C20F 110.4(13)
C10F C1F C11F C20F -71.6(14)
C20F C11F C12F O1F 179.6(10)
C1F C11F C12F O1F 2.5(17)
C20F C11F C12F C13F 1.4(16)
C1F C11F C12F C13F -175.8(10)
C22F O1F C12F C11F -179.1(10)
C22F O1F C12F C13F -0.6(11)
C11F C12F C13F C14F -0.3(17)
O1F C12F C13F C14F -178.8(9)
C11F C12F C13F C21F 178.5(11)
O1F C12F C13F C21F 0.0(12)
C21F C13F C14F C15F -179.6(12)
C12F C13F C14F C15F -1.3(16)
C13F C14F C15F C20F 1.8(16)
C13F C14F C15F C16F -178.5(10)
C14F C15F C16F C17F -177.7(12)
C20F C15F C16F C17F 2.1(17)
C15F C16F C17F C18F -1.5(19)
C16F C17F C18F C19F 0.1(19)
C17F C18F C19F C20F 0.6(19)
C14F C15F C20F C11F -0.7(16)
C16F C15F C20F C11F 179.5(10)
C14F C15F C20F C19F 178.5(10)
C16F C15F C20F C19F -1.3(15)
C12F C11F C20F C15F -0.8(15)
C1F C11F C20F C15F 176.4(10)
C12F C11F C20F C19F -180.0(10)
C1F C11F C20F C19F -2.8(16)
C18F C19F C20F C15F 0.0(17)
C18F C19F C20F C11F 179.2(11)
C14F C13F C21F C22F 179.1(13)
C12F C13F C21F C22F 0.6(13)
C13F C21F C22F O1F -1.0(13)
C13F C21F C22F C23F -179.0(12)
C12F O1F C22F C21F 1.0(12)
C12F O1F C22F C23F 179.3(9)
C24E C23F C22F C21F -1.(2)
C24F C23F C22F C21F -179.7(13)
C24E C23F C22F O1F -178.4(11)
C24F C23F C22F O1F 2.4(16)
